data_1564597
loop_
_publ_author_name
'Hua, Bin'
'Ding, Yanjun'
'Alimi, Lukman O.'
'Moosa, Basem'
'Zhang, Gengwu'
'Baslyman, Walaa S.'
'Sessler, Jonathan'
'Khashab, Niveen M.'

_publ_section_title
;
 Tuning the porosity of triangular supramolecular adsorbents for superior
 haloalkane isomer separations
;
_journal_name_full 'Chemical Science'
_journal_paper_doi 10.1039/D1SC03509F
_journal_year 2021
_chemical_absolute_configuration unk
_chemical_formula_moiety '1(C51 H72 N6 O6), C4 H9 Cl'
_chemical_formula_sum 'C55 H81 Cl N6 O6'
_chemical_formula_weight 957.70
_space_group_crystal_system monoclinic
_space_group_IT_number 4
_space_group_name_Hall 'P 2yb'
_space_group_name_H-M_alt 'P 1 21 1'
_atom_sites_solution_hydrogens mixed
_atom_sites_solution_primary dual
_audit_creation_date 2020-10-20
_audit_creation_method
;
Olex2 1.2
(compiled 2018.05.29 svn.r3508 for OlexSys, GUI svn.r5506)
;
_audit_update_record
;
2021-01-18 deposited with the CCDC.	2021-08-16 downloaded from the CCDC.
;
_cell_angle_alpha 90
_cell_angle_beta 113.0610(10)
_cell_angle_gamma 90
_cell_formula_units_Z 4
_cell_length_a 9.8761(2)
_cell_length_b 49.9783(10)
_cell_length_c 12.5730(3)
_cell_measurement_reflns_used 9794
_cell_measurement_temperature 120.0
_cell_measurement_theta_max 68.140
_cell_measurement_theta_min 3.538
_cell_volume 5710.0(2)
_computing_cell_refinement 'SAINT V8.38A (?, 2016)'
_computing_data_collection 'SAINT V8.38A (?, 2016)'
_computing_data_reduction 'SAINT V8.38A (?, 2016)'
_computing_molecular_graphics 'Olex2 (Dolomanov et al., 2009)'
_computing_publication_material 'Olex2 (Dolomanov et al., 2009)'
_computing_structure_refinement 'ShelXL (Sheldrick, 2015)'
_computing_structure_solution 'ShelXT (Sheldrick, 2015)'
_diffrn_ambient_temperature 120.0
_diffrn_measured_fraction_theta_full 0.985
_diffrn_measured_fraction_theta_max 0.984
_diffrn_measurement_device_type 'Bruker APEX-II CCD'
_diffrn_measurement_method '\f and \w scans'
_diffrn_radiation_type CuK\a
_diffrn_radiation_wavelength 1.54178
_diffrn_reflns_av_R_equivalents 0.0324
_diffrn_reflns_av_unetI/netI 0.0397
_diffrn_reflns_Laue_measured_fraction_full 0.985
_diffrn_reflns_Laue_measured_fraction_max 0.984
_diffrn_reflns_limit_h_max 11
_diffrn_reflns_limit_h_min -11
_diffrn_reflns_limit_k_max 60
_diffrn_reflns_limit_k_min -59
_diffrn_reflns_limit_l_max 15
_diffrn_reflns_limit_l_min -15
_diffrn_reflns_number 44398
_diffrn_reflns_point_group_measured_fraction_full 0.891
_diffrn_reflns_point_group_measured_fraction_max 0.887
_diffrn_reflns_theta_full 67.679
_diffrn_reflns_theta_max 68.306
_diffrn_reflns_theta_min 3.537
_diffrn_standards_number 0
_exptl_absorpt_coefficient_mu 0.988
_exptl_absorpt_correction_T_max 0.7531
_exptl_absorpt_correction_T_min 0.6319
_exptl_absorpt_correction_type multi-scan
_exptl_absorpt_process_details
'SADABS-2016/2 (Bruker,2016/2) was used for absorption correction. wR2(int) was 0.0698 before and 0.0530 after correction. The Ratio of minimum to maximum transmission is 0.8391. The \l/2 correction factor is Not present.'
_exptl_crystal_colour colourless
_exptl_crystal_colour_primary colourless
_exptl_crystal_density_diffrn 1.114
_exptl_crystal_description block
_exptl_crystal_F_000 2072
_exptl_crystal_size_max 0.12
_exptl_crystal_size_mid 0.11
_exptl_crystal_size_min 0.1
_refine_diff_density_max 0.576
_refine_diff_density_min -0.721
_refine_diff_density_rms 0.062
_refine_ls_abs_structure_details
;
 Flack x determined using 6710 quotients [(I+)-(I-)]/[(I+)+(I-)]
 (Parsons, Flack and Wagner, Acta Cryst. B69 (2013) 249-259).
;
_refine_ls_abs_structure_Flack 0.083(17)
_refine_ls_extinction_method none
_refine_ls_goodness_of_fit_ref 1.018
_refine_ls_hydrogen_treatment constr
_refine_ls_matrix_type full
_refine_ls_number_parameters 1643
_refine_ls_number_reflns 18565
_refine_ls_number_restraints 1698
_refine_ls_restrained_S_all 1.047
_refine_ls_R_factor_all 0.0866
_refine_ls_R_factor_gt 0.0814
_refine_ls_shift/su_max 0.005
_refine_ls_shift/su_mean 0.000
_refine_ls_structure_factor_coef Fsqd
_refine_ls_weighting_details 'w=1/[\s^2^(Fo^2^)+(0.1466P)^2^+3.2018P] where P=(Fo^2^+2Fc^2^)/3'
_refine_ls_weighting_scheme calc
_refine_ls_wR_factor_gt 0.2179
_refine_ls_wR_factor_ref 0.2251
_reflns_Friedel_coverage 0.782
_reflns_Friedel_fraction_full 0.794
_reflns_Friedel_fraction_max 0.789
_reflns_number_gt 17019
_reflns_number_total 18565
_reflns_threshold_expression 'I > 2\s(I)'
_cod_data_source_file d1sc03509f2.cif
_cod_data_source_block ljh201020
_cod_database_code 1564597
_shelx_shelxl_version_number 2018/3
_shelx_space_group_comment
;
The symmetry employed for this shelxl refinement is uniquely defined
by the following loop, which should always be used as a source of
symmetry information in preference to the above space-group names.
They are only intended as comments.
;
_shelx_estimated_absorpt_t_max 0.908
_shelx_estimated_absorpt_t_min 0.891
_olex2_refinement_description
;
1. Fixed Uiso
 At 1.2 times of:
  All C(H) groups, All C(H,H) groups
 At 1.5 times of:
  All C(H,H,H) groups
2. Restrained distances
 C112-C111 = C111-C113
 1.54 with sigma of 0.02
 C111-C113 = C113-C114
 1.54 with sigma of 0.02
 C90-C95 = C95-C105
 1.54 with sigma of 0.02
 C95-C105 = C105-C1
 1.54 with sigma of 0.02
 C67-C117 = C117-C116
 1.39 with sigma of 0.02
 C117-C116 = C116-C70
 1.39 with sigma of 0.02
 C116-C70 = C70-C119
 1.39 with sigma of 0.02
 C70-C119 = C119-C118
 1.39 with sigma of 0.02
 C119-C118 = C118-C67
 1.39 with sigma of 0.02
 C118-C67 = C67-C117
 1.39 with sigma of 0.02
 C121-C122 = C122-C9
 1.39 with sigma of 0.02
 C122-C9 = C9-C123
 1.39 with sigma of 0.02
 C9-C123 = C123-C124
 1.39 with sigma of 0.02
 C123-C124 = C124-C6
 1.39 with sigma of 0.02
 C124-C6 = C6-C121
 1.39 with sigma of 0.02
 C128-C127 = C127-C132
 1.54 with sigma of 0.02
 C127-C132 = C132-C131
 1.54 with sigma of 0.02
 C132-C131 = C131-C130
 1.54 with sigma of 0.02
 C131-C130 = C130-C129
 1.54 with sigma of 0.02
 C130-C129 = C129-C128
 1.54 with sigma of 0.02
 C129-C128 = C128-C127
 1.54 with sigma of 0.02
 C92-C107 = C107-C108
 1.54 with sigma of 0.02
 C107-C108 = C108-C109
 1.54 with sigma of 0.02
 C108-C109 = C109-C106
 1.54 with sigma of 0.02
 C109-C106 = C106-C63
 1.54 with sigma of 0.02
 C106-C63 = C63-C92
 1.54 with sigma of 0.02
 C63-C92 = C92-C107
 1.54 with sigma of 0.02
 C82-C135 = C135-C136
 1.39 with sigma of 0.02
 C135-C136 = C136-C85
 1.39 with sigma of 0.02
 C136-C85 = C85-C133
 1.39 with sigma of 0.02
 C85-C133 = C133-C134
 1.39 with sigma of 0.02
 C133-C134 = C134-C82
 1.39 with sigma of 0.02
 C134-C82 = C82-C135
 1.39 with sigma of 0.02
 C141-C47 = C47-C142
 1.39 with sigma of 0.02
 C47-C142 = C142-C140
 1.39 with sigma of 0.02
 C142-C140 = C140-C50
 1.39 with sigma of 0.02
 C140-C50 = C50-C139
 1.39 with sigma of 0.02
 C50-C139 = C139-C141
 1.39 with sigma of 0.02
 C139-C141 = C141-C47
 1.39 with sigma of 0.02
 C75-C94 = C94-C98
 1.54 with sigma of 0.02
 Cl4-C145
 1.79 with sigma of 0.01
 C147-C145
 1.54 with sigma of 0.02
 Cl3-C113
 1.79 with sigma of 0.01
 C146-C145 = C145-C147
 1.54 with sigma of 0.02
 C146-C145
 1.54 with sigma of 0.02
 C94-C98 = C98-C41
 1.54 with sigma of 0.02
 C41-C98 = C98-C94
 1.54 with sigma of 0.02
 C41-C98
 1.54 with sigma of 0.02
 C94-C98
 1.54 with sigma of 0.02
 C145-C147 = C147-C148
 1.54 with sigma of 0.02
 C112-C113
 2.515 with sigma of 0.04
 C111-C114
 2.515 with sigma of 0.04
 C90-C105
 2.515 with sigma of 0.04
 C95-C1
 2.515 with sigma of 0.04
 C67-C116
 2.408 with sigma of 0.04
 C117-C70
 2.408 with sigma of 0.04
 C116-C119
 2.408 with sigma of 0.04
 C70-C118
 2.408 with sigma of 0.04
 C119-C67
 2.408 with sigma of 0.04
 C118-C117
 2.408 with sigma of 0.04
 C121-C9
 2.408 with sigma of 0.04
 C122-C123
 2.408 with sigma of 0.04
 C9-C124
 2.408 with sigma of 0.04
 C123-C6
 2.408 with sigma of 0.04
 C124-C121
 2.408 with sigma of 0.04
 C128-C132
 2.515 with sigma of 0.04
 C127-C131
 2.515 with sigma of 0.04
 C132-C130
 2.515 with sigma of 0.04
 C131-C129
 2.515 with sigma of 0.04
 C130-C128
 2.515 with sigma of 0.04
 C129-C127
 2.515 with sigma of 0.04
 C92-C108
 2.515 with sigma of 0.04
 C107-C109
 2.515 with sigma of 0.04
 C108-C106
 2.515 with sigma of 0.04
 C109-C63
 2.515 with sigma of 0.04
 C106-C92
 2.515 with sigma of 0.04
 C63-C107
 2.515 with sigma of 0.04
 C82-C136
 2.408 with sigma of 0.04
 C135-C85
 2.408 with sigma of 0.04
 C136-C133
 2.408 with sigma of 0.04
 C85-C134
 2.408 with sigma of 0.04
 C133-C82
 2.408 with sigma of 0.04
 C134-C135
 2.408 with sigma of 0.04
 C141-C142
 2.408 with sigma of 0.04
 C47-C140
 2.408 with sigma of 0.04
 C142-C50
 2.408 with sigma of 0.04
 C140-C139
 2.408 with sigma of 0.04
 C50-C141
 2.408 with sigma of 0.04
 C139-C47
 2.408 with sigma of 0.04
 C75-C98
 2.515 with sigma of 0.04
 C147-Cl4
 2.723 with sigma of 0.04
 C146-C147
 2.515 with sigma of 0.04
 C146-Cl4
 2.723 with sigma of 0.04
 C94-C41
 2.515 with sigma of 0.04
 C41-C94
 2.515 with sigma of 0.04
 C41-Cl2
 2.723 with sigma of 0.04
 C94-Cl2
 2.723 with sigma of 0.04
 C145-C148
 2.515 with sigma of 0.04
 O8-C100 \\sim O13-C115
 with sigma of 0.02
 O8-C65 \\sim O13-C116
 with sigma of 0.02
 O14-C118 \\sim O11-C68
 with sigma of 0.02
 O14-C120 \\sim O11-C103
 with sigma of 0.02
 C118-C120 \\sim C68-C103
 with sigma of 0.02
 C116-C115 \\sim C65-C100
 with sigma of 0.02
 O16-C122 \\sim O5-C8
 with sigma of 0.02
 O16-C126 \\sim O5-C104
 with sigma of 0.02
 O15-C124 \\sim O9-C11
 with sigma of 0.02
 O15-C125 \\sim O9-C97
 with sigma of 0.02
 C97-C11 \\sim C125-C124
 with sigma of 0.02
 C8-C104 \\sim C122-C126
 with sigma of 0.02
 C128-C43 \\sim C63-C43
 with sigma of 0.02
 N12-C128 \\sim N12-C63
 with sigma of 0.02
 N8-C92 \\sim N8-C127
 with sigma of 0.02
 O6-C81 \\sim O17-C134
 with sigma of 0.02
 O17-C138 \\sim O6-C110
 with sigma of 0.02
 O18-C136 \\sim O12-C84
 with sigma of 0.02
 O18-C137 \\sim O12-C99
 with sigma of 0.02
 C84-C99 \\sim C136-C137
 with sigma of 0.02
 C81-C110 \\sim C134-C138
 with sigma of 0.02
 O10-C48 \\sim O20-C142
 with sigma of 0.02
 O10-C102 \\sim O20-C144
 with sigma of 0.02
 O7-C51 \\sim O19-C139
 with sigma of 0.02
 O19-C143 \\sim O7-C101
 with sigma of 0.02
 C51-C101 \\sim C139-C143
 with sigma of 0.02
 C142-C144 \\sim C48-C102
 with sigma of 0.02
 Cl4-C147 \\sim Cl4-C146
 with sigma of 0.02
 Cl2-C75 \\sim Cl4-C148
 with sigma of 0.02
3. Restrained planarity
 C117, C67, C118, C119, C70, C116, O13, O14
 with sigma of 0.1
 C6, C124, C123, C9, C122, C121, O16, O15
 with sigma of 0.1
 C134, C82, C135, C136, O18, C85, C133, O17
 with sigma of 0.1
 C141, C47, C142, C140, C50, C139, O19, O20
 with sigma of 0.1
4. Uiso/Uaniso restraints and constraints
C63 \\sim C92 \\sim C106 \\sim C107 \\sim C108 \\sim C109 \\sim C127 \\sim C128
\\sim C129 \\sim C130 \\sim C131 \\sim C132: within 2A with sigma of 0.01 and
sigma for terminal atoms of 0.02
O17 \\sim O6 \\sim C138 \\sim C110 \\sim C137 \\sim C99 \\sim O12 \\sim O18:
within 2A with sigma of 0.01 and sigma for terminal atoms of 0.02
C143 \\sim C101 \\sim O19 \\sim O7 \\sim O10 \\sim O20 \\sim C144 \\sim C102:
within 2A with sigma of 0.01 and sigma for terminal atoms of 0.02
C111 \\sim C112 \\sim C113 \\sim C114 \\sim Cl3 \\sim C90 \\sim Cl1 \\sim C105
\\sim C1 \\sim C95: within 2A with sigma of 0.01 and sigma for terminal atoms
of 0.2
O6 \\sim O12 \\sim C81 \\sim C82 \\sim C83 \\sim C84 \\sim C85 \\sim C86 \\sim
C99 \\sim C110 \\sim O17 \\sim O18 \\sim C133 \\sim C134 \\sim C135 \\sim C136
\\sim C137 \\sim C138: within 2A with sigma of 0.01 and sigma for terminal
atoms of 0.02
C120 \\sim O14 \\sim O11 \\sim C103 \\sim C115 \\sim C100 \\sim O13 \\sim O8:
within 2A with sigma of 0.01 and sigma for terminal atoms of 0.02
C146 \\sim C145 \\sim C147 \\sim C148 \\sim Cl4: within 2A with sigma of 0.01
and sigma for terminal atoms of 0.02
Cl2 \\sim C41 \\sim C98 \\sim C94 \\sim C75 \\sim C145 \\sim Cl4 \\sim C146
\\sim C147 \\sim C148: within 2A with sigma of 0.01 and sigma for terminal
atoms of 0.2
Uanis(C145) \\sim Ueq: with sigma of 0.001 and sigma for terminal atoms of 0.002
5. Rigid body (RIGU) restrains
 C95, Cl1, C105, C1, C90
 with sigma for 1-2 distances of 0.001 and sigma for 1-3 distances of 0.002
 C111, C113, Cl3, C114, C112
 with sigma for 1-2 distances of 0.001 and sigma for 1-3 distances of 0.002
 C100, O8, C65, C66, C67, C68, C69, C70, O11, C103
 with sigma for 1-2 distances of 0.001 and sigma for 1-3 distances of 0.002
 C115, O13, C116, C117, C67, C118, C119, C70, O14, C120
 with sigma for 1-2 distances of 0.001 and sigma for 1-3 distances of 0.002
 C125, O15, C124, C6, C121, C122, C9, C123, O16, C126
 with sigma for 1-2 distances of 0.001 and sigma for 1-3 distances of 0.002
 C97, O9, C11, C10, C9, C6, C7, C8, O5, C104
 with sigma for 1-2 distances of 0.001 and sigma for 1-3 distances of 0.002
 N12, C63, C106, C109, C108, C107, C92, N8
 with sigma for 1-2 distances of 0.001 and sigma for 1-3 distances of 0.002
 N8, C127, C132, C131, C130, C129, C128, N12
 with sigma for 1-2 distances of 0.001 and sigma for 1-3 distances of 0.002
 C138, O17, C134, C82, C135, C136, O18, C137, C85, C133
 with sigma for 1-2 distances of 0.001 and sigma for 1-3 distances of 0.002
 C110, O6, C81, C82, C83, C84, C85, C86, O12, C99
 with sigma for 1-2 distances of 0.001 and sigma for 1-3 distances of 0.002
 C144, O20, C142, C47, C141, C139, C143, O19, C50, C140
 with sigma for 1-2 distances of 0.001 and sigma for 1-3 distances of 0.002
 C101, O7, C51, C46, C47, C48, C49, C50, O10, C102
 with sigma for 1-2 distances of 0.001 and sigma for 1-3 distances of 0.002
 C41, C98, Cl2, C94, C75
 with sigma for 1-2 distances of 0.001 and sigma for 1-3 distances of 0.002
 C145, Cl4, C146, C147, C148
 with sigma for 1-2 distances of 0.001 and sigma for 1-3 distances of 0.002
6. Others
 Sof(C111)=Sof(H11G)=Sof(H11H)=Sof(C112)=Sof(H11I)=Sof(H11J)=Sof(H11K)=
 Sof(C113)=Sof(H113)=Sof(C114)=Sof(H11L)=Sof(H11M)=Sof(H11N)=Sof(Cl3)=1-FVAR(1)
 Sof(Cl1)=Sof(C1)=Sof(H1A)=Sof(H1B)=Sof(H1C)=Sof(C90)=Sof(H90A)=Sof(H90B)=
 Sof(H90C)=Sof(C95)=Sof(H95A)=Sof(H95B)=Sof(C105)=Sof(H105)=FVAR(1)
 Sof(O13)=Sof(C115)=Sof(H11D)=Sof(H11E)=Sof(H11F)=Sof(C116)=Sof(C117)=
 Sof(H117)=Sof(C118)=Sof(C119)=Sof(H119)=Sof(O14)=Sof(C120)=Sof(H12A)=Sof(H12B)=
 Sof(H12C)=1-FVAR(2)
 Sof(O8)=Sof(O11)=Sof(C65)=Sof(C66)=Sof(H66)=Sof(C68)=Sof(C69)=Sof(H69)=
 Sof(C100)=Sof(H10A)=Sof(H10B)=Sof(H10C)=Sof(C103)=Sof(H10D)=Sof(H10E)=
 Sof(H10F)=FVAR(2)
 Sof(C121)=Sof(H121)=Sof(C122)=Sof(C123)=Sof(H123)=Sof(C124)=Sof(O15)=
 Sof(C125)=Sof(H12H)=Sof(H12I)=Sof(H12J)=Sof(O16)=Sof(C126)=Sof(H12K)=Sof(H12L)=
 Sof(H12M)=1-FVAR(3)
 Sof(C7)=Sof(H7)=Sof(C8)=Sof(C10)=Sof(H10)=Sof(C11)=Sof(O5)=Sof(O9)=Sof(C97)=
 Sof(H97A)=Sof(H97B)=Sof(H97C)=Sof(C104)=Sof(H10U)=Sof(H10V)=Sof(H10W)=FVAR(3)
 Sof(C127)=Sof(H127)=Sof(C128)=Sof(H128)=Sof(C129)=Sof(H12D)=Sof(H12E)=
 Sof(C130)=Sof(H13A)=Sof(H13B)=Sof(C131)=Sof(H13C)=Sof(H13D)=Sof(C132)=
 Sof(H13E)=Sof(H13F)=1-FVAR(4)
 Sof(C63)=Sof(H63)=Sof(C92)=Sof(H92)=Sof(C106)=Sof(H10G)=Sof(H10H)=Sof(C107)=
 Sof(H10I)=Sof(H10J)=Sof(C108)=Sof(H10K)=Sof(H10L)=Sof(C109)=Sof(H10M)=
 Sof(H10N)=FVAR(4)
 Sof(O17)=Sof(O18)=Sof(C133)=Sof(H133)=Sof(C134)=Sof(C135)=Sof(H135)=Sof(C136)=
 Sof(C137)=Sof(H13G)=Sof(H13H)=Sof(H13I)=Sof(C138)=Sof(H13J)=Sof(H13K)=
 Sof(H13L)=1-FVAR(5)
 Sof(O6)=Sof(O12)=Sof(C81)=Sof(C83)=Sof(H83)=Sof(C84)=Sof(C86)=Sof(H86)=
 Sof(C99)=Sof(H99A)=Sof(H99B)=Sof(H99C)=Sof(C110)=Sof(H11A)=Sof(H11B)=Sof(H11C)=
 FVAR(5)
 Sof(O19)=Sof(O20)=Sof(C139)=Sof(C140)=Sof(H140)=Sof(C141)=Sof(H141)=Sof(C142)=
 Sof(C143)=Sof(H14C)=Sof(H14D)=Sof(H14E)=Sof(C144)=Sof(H14F)=Sof(H14G)=
 Sof(H14H)=1-FVAR(6)
 Sof(O7)=Sof(O10)=Sof(C46)=Sof(H46)=Sof(C48)=Sof(C49)=Sof(H49)=Sof(C51)=
 Sof(C101)=Sof(H10O)=Sof(H10P)=Sof(H10Q)=Sof(C102)=Sof(H10R)=Sof(H10S)=
 Sof(H10T)=FVAR(6)
 Sof(Cl4)=Sof(C145)=Sof(H145)=Sof(C146)=Sof(H14I)=Sof(H14J)=Sof(H14K)=
 Sof(C147)=Sof(H14L)=Sof(H14M)=Sof(C148)=Sof(H14N)=Sof(H14O)=Sof(H14P)=1-FVAR(7)
 Sof(C41)=Sof(H41A)=Sof(H41B)=Sof(H41C)=Sof(C75)=Sof(H75A)=Sof(H75B)=Sof(H75C)=
 Sof(Cl2)=Sof(C94)=Sof(H94A)=Sof(H94B)=Sof(C98)=Sof(H98)=FVAR(7)
7.a Riding coordinates:
 C148(H14N,H14O,H14P)
7.b Ternary CH refined with riding coordinates:
 C16(H16), C18(H18), C19(H19), C27(H27), C28(H28), C30(H30), C31(H31),
 C33(H33), C34(H34), C40(H40), C63(H63), C92(H92), C98(H98), C105(H105),
 C113(H113), C127(H127), C128(H128), C145(H145)
7.c Secondary CH2 refined with riding coordinates:
 C12(H12F,H12G), C14(H14A,H14B), C20(H20A,H20B), C23(H23A,H23B), C24(H24A,
 H24B), C26(H26A,H26B), C29(H29A,H29B), C32(H32A,H32B), C35(H35A,H35B),
 C36(H36A,H36B), C38(H38A,H38B), C39(H39A,H39B), C43(H43A,H43B), C44(H44A,H44B),
  C45(H45A,H45B), C52(H52A,H52B), C54(H54A,H54B), C55(H55A,H55B), C56(H56A,
 H56B), C57(H57A,H57B), C58(H58A,H58B), C59(H59A,H59B), C60(H60A,H60B),
 C61(H61A,H61B), C62(H62A,H62B), C72(H72A,H72B), C73(H73A,H73B), C74(H74A,H74B),
  C77(H77A,H77B), C78(H78A,H78B), C79(H79A,H79B), C80(H80A,H80B), C87(H87A,
 H87B), C88(H88A,H88B), C89(H89A,H89B), C91(H91A,H91B), C93(H93A,H93B),
 C94(H94A,H94B), C95(H95A,H95B), C96(H96A,H96B), C106(H10G,H10H), C107(H10I,
 H10J), C108(H10K,H10L), C109(H10M,H10N), C111(H11G,H11H), C129(H12D,H12E),
 C130(H13A,H13B), C131(H13C,H13D), C132(H13E,H13F), C147(H14L,H14M)
7.d Aromatic/amide H refined with riding coordinates:
 C7(H7), C10(H10), C15(H15), C21(H21), C22(H22), C25(H25), C46(H46), C49(H49),
 C66(H66), C69(H69), C83(H83), C86(H86), C117(H117), C119(H119), C121(H121),
 C123(H123), C133(H133), C135(H135), C140(H140), C141(H141)
7.e Fitted hexagon refined as free rotating group:
 C6(C7,C8,C9,C10,C11), C46(C47,C48,C49,C50,C51), C65(C66,C67,C68,C69,C70),
 C81(C82,C83,C84,C85,C86)
7.f Idealised Me refined as rotating group:
 C1(H1A,H1B,H1C), C37(H37A,H37B,H37C), C41(H41A,H41B,H41C), C53(H53A,H53B,
 H53C), C64(H64A,H64B,H64C), C75(H75A,H75B,H75C), C76(H76A,H76B,H76C), C90(H90A,
 H90B,H90C), C97(H97A,H97B,H97C), C99(H99A,H99B,H99C), C100(H10A,H10B,H10C),
 C101(H10O,H10P,H10Q), C102(H10R,H10S,H10T), C103(H10D,H10E,H10F), C104(H10U,
 H10V,H10W), C110(H11A,H11B,H11C), C112(H11I,H11J,H11K), C114(H11L,H11M,H11N),
 C115(H11D,H11E,H11F), C120(H12A,H12B,H12C), C125(H12H,H12I,H12J), C126(H12K,
 H12L,H12M), C137(H13G,H13H,H13I), C138(H13J,H13K,H13L), C143(H14C,H14D,H14E),
 C144(H14F,H14G,H14H), C146(H14I,H14J,H14K)
;
_olex2_submission_special_instructions 'No special instructions were received'

loop_
_space_group_symop_operation_xyz
'x, y, z'
'-x, y+1/2, -z'

loop_
_atom_site_label
_atom_site_type_symbol
_atom_site_fract_x
_atom_site_fract_y
_atom_site_fract_z
_atom_site_U_iso_or_equiv
_atom_site_adp_type
_atom_site_occupancy
_atom_site_site_symmetry_order
_atom_site_calc_flag
_atom_site_refinement_flags_posn
_atom_site_refinement_flags_adp
_atom_site_refinement_flags_occupancy
_atom_site_disorder_assembly
_atom_site_disorder_group
O1 O 0.2285(4) 0.28460(8) 0.3102(3) 0.0471(8) Uani 1 1 d . . . . .
O2 O 0.3384(5) 0.71758(8) 0.2407(3) 0.0537(9) Uani 1 1 d . . . . .
O3 O 0.8201(4) 0.29955(8) 0.4112(3) 0.0454(8) Uani 1 1 d . . . . .
Cl1 Cl 0.2314(11) 0.36511(19) 0.4684(7) 0.129(3) Uani 0.575(11) 1 d . U P A 1
N1 N 0.3589(4) 0.30087(8) 0.0424(3) 0.0376(8) Uani 1 1 d . . . . .
N2 N 0.2514(5) 0.69942(9) 0.6229(4) 0.0430(9) Uani 1 1 d . . . . .
N3 N 0.6794(5) 0.30565(8) 0.6813(3) 0.0381(8) Uani 1 1 d . . . . .
N4 N 0.2947(5) 0.65900(9) 0.7269(4) 0.0444(9) Uani 1 1 d . . . . .
N5 N 0.5918(5) 0.47502(8) 0.4376(4) 0.0406(9) Uani 1 1 d . . . . .
N6 N 0.4831(5) 0.47088(8) 0.2348(4) 0.0416(9) Uani 1 1 d . . . . .
N7 N 0.7209(5) 0.34830(8) 0.7687(3) 0.0399(9) Uani 1 1 d . . . . .
O4 O -0.1317(7) 0.69723(12) 0.3634(4) 0.0766(14) Uani 1 1 d . . . . .
C1 C 0.1647(8) 0.35296(15) 0.2636(7) 0.0218(15) Uani 0.575(11) 1 d D U P A 1
H1A H 0.196952 0.336577 0.237553 0.033 Uiso 0.575(11) 1 calc GR . P A 1
H1B H 0.144798 0.366858 0.204429 0.033 Uiso 0.575(11) 1 calc GR . P A 1
H1C H 0.074913 0.349293 0.276599 0.033 Uiso 0.575(11) 1 calc GR . P A 1
N8 N 0.1336(6) 0.52568(8) 0.4468(4) 0.0494(10) Uani 1 1 d D U . . .
N9 N 0.3034(5) 0.34093(8) -0.0654(3) 0.0406(9) Uani 1 1 d . . . . .
C2 C 0.6288(5) 0.29295(9) 0.4809(4) 0.0362(9) Uani 1 1 d . . . . .
C3 C 0.6717(5) 0.29605(9) 0.3885(4) 0.0371(9) Uani 1 1 d . . . . .
C4 C 0.4220(5) 0.29102(9) 0.2506(4) 0.0375(9) Uani 1 1 d . . . . .
C5 C 0.3767(5) 0.28817(9) 0.3420(4) 0.0376(9) Uani 1 1 d . . . . .
C6 C 0.3594(5) 0.43553(8) 0.0934(4) 0.0453(9) Uani 1 1 d D U . . .
C7 C 0.4970(4) 0.42497(17) 0.1119(10) 0.036(3) Uani 0.517(19) 1 d G U P B 1
H7 H 0.583563 0.433895 0.161695 0.044 Uiso 0.517(19) 1 calc R . P B 1
C8 C 0.5080(4) 0.40134(17) 0.0575(10) 0.043(3) Uani 0.517(19) 1 d DG U P B 1
C9 C 0.3814(6) 0.38827(8) -0.0154(4) 0.0491(10) Uani 1 1 d DG U . B .
C10 C 0.2438(5) 0.39884(17) -0.0339(10) 0.052(4) Uani 0.517(19) 1 d G U P B 1
H10 H 0.157251 0.389913 -0.083743 0.063 Uiso 0.517(19) 1 calc R . P B 1
C11 C 0.2328(4) 0.42247(17) 0.0205(10) 0.057(4) Uani 0.517(19) 1 d DG U P B 1
C12 C 0.6359(6) 0.37185(9) 0.7737(4) 0.0418(11) Uani 1 1 d . . . . .
H12F H 0.664672 0.377180 0.855456 0.050 Uiso 1 1 calc R . . . .
H12G H 0.530114 0.367132 0.742388 0.050 Uiso 1 1 calc R . . . .
C13 C 0.2250(7) 0.71302(10) 0.2755(5) 0.0471(12) Uani 1 1 d . . . . .
N10 N -0.0535(6) 0.68972(9) -0.0115(4) 0.0505(11) Uani 1 1 d . . . . .
C14 C 0.8703(6) 0.28223(10) 0.9966(4) 0.0429(10) Uani 1 1 d . . . . .
H14A H 0.974112 0.282865 1.004714 0.052 Uiso 1 1 calc R . . . .
H14B H 0.859094 0.266575 1.040701 0.052 Uiso 1 1 calc R . . . .
O5 O 0.6446(15) 0.3912(4) 0.0711(15) 0.074(5) Uani 0.517(19) 1 d D U P B 1
C15 C 0.4783(5) 0.28908(9) 0.4545(4) 0.0365(9) Uani 1 1 d . . . . .
H15 H 0.445642 0.287031 0.515761 0.044 Uiso 1 1 calc R . . . .
O6 O -0.3235(10) 0.5976(2) 0.0619(12) 0.072(2) Uani 0.628(16) 1 d D U P C 1
C16 C 0.2564(5) 0.29552(10) -0.0763(4) 0.0365(9) Uani 1 1 d . . . . .
H16 H 0.153437 0.297981 -0.081722 0.044 Uiso 1 1 calc R . . . .
C17 C 0.0889(7) 0.70557(10) 0.1871(5) 0.0473(12) Uani 1 1 d . . . . .
N11 N -0.1124(5) 0.64793(10) -0.1052(4) 0.0570(12) Uani 1 1 d . . . . .
C18 C 0.2940(5) 0.31824(10) -0.1407(4) 0.0367(9) Uani 1 1 d . . . . .
H18 H 0.393405 0.314878 -0.141473 0.044 Uiso 1 1 calc R . . . .
N12 N 0.0358(6) 0.52491(10) 0.2442(5) 0.0612(13) Uani 1 1 d D U . . .
C19 C 0.3706(6) 0.68143(11) 0.8023(4) 0.0443(11) Uani 1 1 d . . . . .
H19 H 0.468896 0.683873 0.798169 0.053 Uiso 1 1 calc R . . . .
C20 C 0.7397(5) 0.29302(10) 0.6049(4) 0.0377(9) Uani 1 1 d . . . . .
H20A H 0.768421 0.274380 0.630464 0.045 Uiso 1 1 calc R . . . .
H20B H 0.829141 0.302781 0.609621 0.045 Uiso 1 1 calc R . . . .
C21 C 0.2358(7) 0.71530(11) 0.3889(5) 0.0498(12) Uani 1 1 d . . . . .
H21 H 0.326988 0.720306 0.448037 0.060 Uiso 1 1 calc R . . . .
O7 O 0.4631(15) 0.4156(3) 0.7386(13) 0.070(3) Uani 0.596(15) 1 d D U P D 1
C22 C -0.0276(8) 0.70028(11) 0.2170(5) 0.0516(13) Uani 1 1 d . . . . .
H22 H -0.119253 0.695261 0.158444 0.062 Uiso 1 1 calc R . . . .
C23 C 0.7707(6) 0.27863(10) 0.8691(4) 0.0408(10) Uani 1 1 d . . . . .
H23A H 0.804101 0.263126 0.836730 0.049 Uiso 1 1 calc R . . . .
H23B H 0.668247 0.275249 0.860820 0.049 Uiso 1 1 calc R . . . .
C24 C 0.3453(7) 0.46229(12) 0.1466(5) 0.0517(13) Uani 1 1 d . . . . .
H24A H 0.310552 0.476027 0.085007 0.062 Uiso 1 1 calc R . . . .
H24B H 0.270803 0.460648 0.180691 0.062 Uiso 1 1 calc R . . . .
C25 C 0.5710(5) 0.29488(10) 0.2760(4) 0.0383(9) Uani 1 1 d . . . . .
H25 H 0.603725 0.296737 0.214693 0.046 Uiso 1 1 calc R . . . .
C26 C 0.3922(8) 0.67930(13) 0.9283(5) 0.0567(14) Uani 1 1 d . . . . .
H26A H 0.459792 0.664360 0.966082 0.068 Uiso 1 1 calc R . . . .
H26B H 0.296895 0.675983 0.934696 0.068 Uiso 1 1 calc R . . . .
C27 C -0.1916(6) 0.66985(11) -0.1826(5) 0.0497(12) Uani 1 1 d . . . . .
H27 H -0.285248 0.673073 -0.171619 0.060 Uiso 1 1 calc R . . . .
C28 C 0.2744(6) 0.70463(11) 0.7432(4) 0.0423(11) Uani 1 1 d . . . . .
H28 H 0.178132 0.702814 0.751493 0.051 Uiso 1 1 calc R . . . .
O8 O -0.0763(12) 0.5841(2) 0.5333(14) 0.077(3) Uani 0.523(12) 1 d D U P E 1
C29 C 0.3894(6) 0.63595(12) 0.7359(5) 0.0493(12) Uani 1 1 d . . . . .
H29A H 0.448308 0.632283 0.818675 0.059 Uiso 1 1 calc R . . . .
H29B H 0.458651 0.640472 0.699183 0.059 Uiso 1 1 calc R . . . .
C30 C 0.7771(5) 0.30391(9) 0.8045(4) 0.0347(9) Uani 1 1 d . . . . .
H30 H 0.880819 0.306659 0.812230 0.042 Uiso 1 1 calc R . . . .
C31 C -0.0936(6) 0.69336(11) -0.1355(5) 0.0448(11) Uani 1 1 d . . . . .
H31 H -0.003626 0.691369 -0.152922 0.054 Uiso 1 1 calc R . . . .
C32 C 0.1595(7) 0.26908(11) -0.2550(5) 0.0509(12) Uani 1 1 d . . . . .
H32A H 0.171134 0.252298 -0.292399 0.061 Uiso 1 1 calc R . . . .
H32B H 0.057869 0.269460 -0.257844 0.061 Uiso 1 1 calc R . . . .
C33 C 0.7303(5) 0.32794(9) 0.8544(4) 0.0358(9) Uani 1 1 d . . . . .
H33 H 0.629557 0.324643 0.852576 0.043 Uiso 1 1 calc R . . . .
C34 C 0.4886(6) 0.49877(9) 0.2685(4) 0.0408(10) Uani 1 1 d . . . . .
H34 H 0.399086 0.503107 0.283813 0.049 Uiso 1 1 calc R . . . .
C35 C 0.1802(6) 0.29273(12) -0.3234(4) 0.0484(12) Uani 1 1 d . . . . .
H35A H 0.099638 0.292779 -0.401157 0.058 Uiso 1 1 calc R . . . .
H35B H 0.274176 0.290546 -0.333317 0.058 Uiso 1 1 calc R . . . .
O9 O 0.1079(11) 0.4353(3) 0.0136(14) 0.075(4) Uani 0.517(19) 1 d D U P B 1
C36 C 0.8340(6) 0.33304(10) 0.9772(4) 0.0455(11) Uani 1 1 d . . . . .
H36A H 0.800762 0.348756 1.008514 0.055 Uiso 1 1 calc R . . . .
H36B H 0.934185 0.336690 0.980816 0.055 Uiso 1 1 calc R . . . .
C37 C 0.4703(8) 0.72819(17) 0.3219(6) 0.0686(17) Uani 1 1 d . . . . .
H37A H 0.502811 0.717425 0.392684 0.103 Uiso 1 1 calc GR . . . .
H37B H 0.453868 0.746683 0.339901 0.103 Uiso 1 1 calc GR . . . .
H37C H 0.546047 0.727854 0.289773 0.103 Uiso 1 1 calc GR . . . .
C38 C 0.1816(7) 0.31975(11) -0.2644(4) 0.0467(12) Uani 1 1 d . . . . .
H38A H 0.207939 0.334283 -0.306292 0.056 Uiso 1 1 calc R . . . .
H38B H 0.082828 0.323590 -0.265241 0.056 Uiso 1 1 calc R . . . .
C39 C 0.8351(7) 0.30786(11) 1.0485(4) 0.0477(12) Uani 1 1 d . . . . .
H39A H 0.909269 0.310190 1.128285 0.057 Uiso 1 1 calc R . . . .
H39B H 0.737604 0.305896 1.052819 0.057 Uiso 1 1 calc R . . . .
C40 C 0.6202(7) 0.49891(10) 0.3797(5) 0.0501(12) Uani 1 1 d . . . . .
H40 H 0.709447 0.495426 0.362757 0.060 Uiso 1 1 calc R . . . .
C41 C 0.4566(8) 0.64259(18) 0.4159(5) 0.0621(19) Uani 0.862(9) 1 d D U P F 1
H41A H 0.548004 0.634213 0.419371 0.093 Uiso 0.862(9) 1 calc GR . P F 1
H41B H 0.429401 0.635171 0.476895 0.093 Uiso 0.862(9) 1 calc GR . P F 1
H41C H 0.471264 0.661950 0.426891 0.093 Uiso 0.862(9) 1 calc GR . P F 1
O10 O 0.8926(15) 0.4177(2) 0.5562(13) 0.074(3) Uani 0.596(15) 1 d D U P D 1
C42 C -0.0151(8) 0.70209(11) 0.3321(5) 0.0545(14) Uani 1 1 d . . . . .
C43 C 0.1021(8) 0.54238(11) 0.3445(5) 0.0544(14) Uani 1 1 d D . . . .
H43A H 0.033272 0.556953 0.342631 0.065 Uiso 1 1 calc R . . . .
H43B H 0.193870 0.550451 0.344972 0.065 Uiso 1 1 calc R . . . .
C44 C 0.2676(6) 0.26885(10) -0.1287(4) 0.0443(11) Uani 1 1 d . . . . .
H44A H 0.242864 0.254185 -0.086449 0.053 Uiso 1 1 calc R . . . .
H44B H 0.369070 0.266010 -0.123751 0.053 Uiso 1 1 calc R . . . .
O11 O 0.5317(10) 0.5887(2) 0.7159(11) 0.059(3) Uani 0.523(12) 1 d D U P E 1
C45 C 0.3438(7) 0.73090(12) 0.7956(6) 0.0567(14) Uani 1 1 d . . . . .
H45A H 0.278203 0.745917 0.755757 0.068 Uiso 1 1 calc R . . . .
H45B H 0.438696 0.733230 0.787211 0.068 Uiso 1 1 calc R . . . .
C46 C 0.5929(9) 0.44031(11) 0.6340(9) 0.055(3) Uani 0.596(15) 1 d . U P D 1
H46 H 0.534149 0.455851 0.625327 0.065 Uiso 0.596(15) 1 calc R . P D 1
C47 C 0.6992(5) 0.43964(8) 0.5873(4) 0.0510(11) Uani 1 1 d DG U . . .
C48 C 0.7852(10) 0.41690(13) 0.5999(9) 0.049(3) Uani 0.596(15) 1 d DG U P D 1
C49 C 0.7649(10) 0.39483(11) 0.6593(9) 0.042(3) Uani 0.596(15) 1 d G U P D 1
H49 H 0.823623 0.379285 0.668002 0.050 Uiso 0.596(15) 1 calc R . P D 1
C50 C 0.6585(5) 0.39550(7) 0.7061(4) 0.0405(9) Uani 1 1 d DG U . . .
C51 C 0.5726(9) 0.41824(12) 0.6934(9) 0.044(3) Uani 0.596(15) 1 d DG U P D 1
C52 C -0.1731(7) 0.71930(11) -0.1901(5) 0.0513(13) Uani 1 1 d . . . . .
H52A H -0.106533 0.734810 -0.160346 0.062 Uiso 1 1 calc R . . . .
H52B H -0.260428 0.721915 -0.171134 0.062 Uiso 1 1 calc R . . . .
C53 C 0.1749(7) 0.28448(14) 0.3999(5) 0.0542(13) Uani 1 1 d . . . . .
H53A H 0.206465 0.300858 0.445885 0.081 Uiso 1 1 calc GR . . . .
H53B H 0.214133 0.268870 0.449672 0.081 Uiso 1 1 calc GR . . . .
H53C H 0.067178 0.283623 0.365966 0.081 Uiso 1 1 calc GR . . . .
C54 C -0.2151(7) 0.62798(11) -0.0899(7) 0.0670(18) Uani 1 1 d . . . . .
H54A H -0.288618 0.622752 -0.166825 0.080 Uiso 1 1 calc R . . . .
H54B H -0.268534 0.636346 -0.046346 0.080 Uiso 1 1 calc R . . . .
C55 C -0.2293(8) 0.66552(14) -0.3085(6) 0.0644(16) Uani 1 1 d . . . . .
H55A H -0.295012 0.649842 -0.336464 0.077 Uiso 1 1 calc R . . . .
H55B H -0.138929 0.662291 -0.322759 0.077 Uiso 1 1 calc R . . . .
C56 C 0.5249(8) 0.45617(11) 0.3433(5) 0.0567(15) Uani 1 1 d . . . . .
H56A H 0.437031 0.447851 0.348985 0.068 Uiso 1 1 calc R . . . .
H56B H 0.595762 0.441826 0.346940 0.068 Uiso 1 1 calc R . . . .
C57 C 0.4580(8) 0.70596(16) 0.9860(6) 0.0684(18) Uani 1 1 d . . . . .
H57A H 0.559497 0.707543 0.989247 0.082 Uiso 1 1 calc R . . . .
H57B H 0.464025 0.705848 1.066475 0.082 Uiso 1 1 calc R . . . .
C58 C 0.7241(8) 0.46442(17) 0.5260(7) 0.084(3) Uani 1 1 d . . . . .
H58A H 0.769795 0.478539 0.584276 0.100 Uiso 1 1 calc R . . . .
H58B H 0.794527 0.459835 0.490359 0.100 Uiso 1 1 calc R . . . .
C59 C 0.3899(8) 0.36320(11) -0.0807(6) 0.0559(15) Uani 1 1 d . . . . .
H59A H 0.354761 0.367476 -0.164033 0.067 Uiso 1 1 calc R . . B .
H59B H 0.494050 0.357564 -0.054196 0.067 Uiso 1 1 calc R . . . .
C60 C 0.2331(9) 0.67054(13) 0.6099(5) 0.0660(18) Uani 1 1 d . . . . .
H60A H 0.285769 0.663516 0.563142 0.079 Uiso 1 1 calc R . . . .
H60B H 0.127542 0.665914 0.570854 0.079 Uiso 1 1 calc R . . . .
O12 O 0.1754(14) 0.5577(2) 0.0091(8) 0.087(3) Uani 0.628(16) 1 d D U P C 1
C61 C 0.6529(10) 0.33441(11) 0.6573(5) 0.069(2) Uani 1 1 d . . . . .
H61A H 0.697685 0.340457 0.603403 0.083 Uiso 1 1 calc R . . . .
H61B H 0.545968 0.338126 0.621887 0.083 Uiso 1 1 calc R . . . .
C62 C 0.3086(6) 0.28944(12) 0.1271(4) 0.0470(12) Uani 1 1 d . . . . .
H62A H 0.282303 0.270442 0.107217 0.056 Uiso 1 1 calc R . . . .
H62B H 0.218428 0.298946 0.122199 0.056 Uiso 1 1 calc R . . . .
C63 C 0.0759(19) 0.49808(17) 0.2923(12) 0.0553(19) Uani 0.634(10) 1 d D U P G 1
H63 H 0.180123 0.495595 0.300755 0.066 Uiso 0.634(10) 1 calc R . P G 1
C64 C 0.8548(7) 0.32547(15) 0.3850(8) 0.0702(18) Uani 1 1 d . . . . .
H64A H 0.839084 0.338439 0.437525 0.105 Uiso 1 1 calc GR . . . .
H64B H 0.791400 0.329959 0.305052 0.105 Uiso 1 1 calc GR . . . .
H64C H 0.958048 0.325996 0.394365 0.105 Uiso 1 1 calc GR . . . .
C65 C 0.0787(4) 0.58636(11) 0.5841(9) 0.054(4) Uani 0.523(12) 1 d D U P E 1
C66 C 0.1523(5) 0.60980(10) 0.6334(9) 0.038(3) Uani 0.523(12) 1 d G U P E 1
H66 H 0.098042 0.625343 0.635626 0.046 Uiso 0.523(12) 1 calc R . P E 1
C67 C 0.3052(5) 0.61051(8) 0.6795(4) 0.0467(10) Uani 1 1 d DG U . . .
C68 C 0.3846(4) 0.58778(12) 0.6763(9) 0.052(3) Uani 0.523(12) 1 d DG U P E 1
C69 C 0.3110(5) 0.56433(10) 0.6270(10) 0.055(4) Uani 0.523(12) 1 d G U P E 1
H69 H 0.365246 0.548794 0.624745 0.066 Uiso 0.523(12) 1 calc R . P E 1
C70 C 0.1581(5) 0.56362(8) 0.5809(5) 0.0521(11) Uani 1 1 d DG U . . .
C71 C 0.1149(8) 0.71035(13) 0.4170(5) 0.0576(15) Uani 1 1 d . . . . .
C72 C 0.0759(7) 0.70463(13) 0.0631(5) 0.0558(14) Uani 1 1 d . . . . .
H72A H 0.070233 0.723124 0.033451 0.067 Uiso 1 1 calc R . . . .
H72B H 0.165231 0.696158 0.060650 0.067 Uiso 1 1 calc R . . . .
C73 C 0.3687(8) 0.73061(15) 0.9230(6) 0.0687(17) Uani 1 1 d . . . . .
H73A H 0.272363 0.730594 0.930023 0.082 Uiso 1 1 calc R . . . .
H73B H 0.421908 0.747070 0.960394 0.082 Uiso 1 1 calc R . . . .
C74 C -0.0256(9) 0.66060(13) 0.0059(6) 0.0674(17) Uani 1 1 d . . . . .
H74A H 0.080456 0.656716 0.028981 0.081 Uiso 1 1 calc R . . . .
H74B H -0.056617 0.653909 0.067016 0.081 Uiso 1 1 calc R . . . .
C75 C 0.1143(17) 0.6216(2) 0.3372(14) 0.098(4) Uani 0.862(9) 1 d D U P F 1
H75A H 0.022883 0.611786 0.295379 0.147 Uiso 0.862(9) 1 calc GR . P F 1
H75B H 0.094311 0.640883 0.329938 0.147 Uiso 0.862(9) 1 calc GR . P F 1
H75C H 0.153126 0.616549 0.419012 0.147 Uiso 0.862(9) 1 calc GR . P F 1
C76 C -0.2441(12) 0.6808(3) 0.2933(10) 0.103(3) Uani 1 1 d . . . . .
H76A H -0.303805 0.675016 0.335537 0.154 Uiso 1 1 calc GR . . . .
H76B H -0.201998 0.665159 0.270674 0.154 Uiso 1 1 calc GR . . . .
H76C H -0.305970 0.690739 0.223998 0.154 Uiso 1 1 calc GR . . . .
C77 C 0.3692(9) 0.33020(12) 0.0511(5) 0.0631(17) Uani 1 1 d . . . . .
H77A H 0.316103 0.336903 0.098178 0.076 Uiso 1 1 calc R . . . .
H77B H 0.473424 0.335787 0.088415 0.076 Uiso 1 1 calc R . . . .
C78 C 0.0760(12) 0.53157(18) 0.1490(6) 0.096(3) Uani 1 1 d . . . . .
H78A H 0.047587 0.516663 0.092656 0.115 Uiso 1 1 calc R . . . .
H78B H 0.184165 0.533697 0.178000 0.115 Uiso 1 1 calc R . . . .
C79 C -0.3079(9) 0.69128(15) -0.3717(6) 0.0715(19) Uani 1 1 d . . . . .
H79A H -0.324955 0.689869 -0.454555 0.086 Uiso 1 1 calc R . . . .
H79B H -0.405080 0.692608 -0.366466 0.086 Uiso 1 1 calc R . . . .
C80 C -0.2201(9) 0.71681(15) -0.3220(6) 0.0647(16) Uani 1 1 d . . . . .
H80A H -0.280842 0.732532 -0.359945 0.078 Uiso 1 1 calc R . . . .
H80B H -0.131204 0.717014 -0.340078 0.078 Uiso 1 1 calc R . . . .
Cl2 Cl 0.3853(10) 0.6405(3) 0.2118(7) 0.266(5) Uani 0.862(9) 1 d D U P F 1
C81 C -0.1909(7) 0.58954(14) 0.0455(8) 0.067(2) Uani 0.628(16) 1 d D U P C 1
C82 C -0.1366(6) 0.60305(9) -0.0261(5) 0.0692(13) Uani 1 1 d DG U . . .
C83 C -0.0125(9) 0.59353(16) -0.0403(7) 0.077(2) Uani 0.628(16) 1 d G U P C 1
H83 H 0.024625 0.602764 -0.089228 0.093 Uiso 0.628(16) 1 calc R . P C 1
C84 C 0.0574(8) 0.57050(16) 0.0172(8) 0.081(2) Uani 0.628(16) 1 d DG U P C 1
C85 C 0.0031(7) 0.55699(10) 0.0888(5) 0.0769(15) Uani 1 1 d DG U . . .
C86 C -0.1210(9) 0.56650(14) 0.1029(8) 0.069(3) Uani 0.628(16) 1 d G U P C 1
H86 H -0.158146 0.557269 0.151854 0.083 Uiso 0.628(16) 1 calc R . P C 1
C87 C 0.1287(9) 0.71468(17) 0.5408(6) 0.072(2) Uani 1 1 d . . . . .
H87A H 0.143906 0.733956 0.559930 0.087 Uiso 1 1 calc R . . . .
H87B H 0.036132 0.709138 0.547446 0.087 Uiso 1 1 calc R . . . .
C88 C 0.5055(9) 0.51951(13) 0.1843(6) 0.0649(16) Uani 1 1 d . . . . .
H88A H 0.592496 0.515236 0.166795 0.078 Uiso 1 1 calc R . . . .
H88B H 0.417208 0.519470 0.111056 0.078 Uiso 1 1 calc R . . . .
C89 C 0.0826(9) 0.53789(12) 0.5309(7) 0.069(2) Uani 1 1 d . . . . .
H89A H 0.098636 0.525050 0.594622 0.083 Uiso 1 1 calc R . . . .
H89B H -0.024518 0.541213 0.492602 0.083 Uiso 1 1 calc R . . . .
C90 C 0.5026(16) 0.3755(3) 0.3273(14) 0.064(3) Uani 0.575(11) 1 d D U P A 1
H90A H 0.586829 0.387690 0.348081 0.096 Uiso 0.575(11) 1 calc GR . P A 1
H90B H 0.446480 0.376039 0.243518 0.096 Uiso 0.575(11) 1 calc GR . P A 1
H90C H 0.537803 0.357264 0.350831 0.096 Uiso 0.575(11) 1 calc GR . P A 1
C91 C 0.6394(14) 0.52519(14) 0.4406(7) 0.105(4) Uani 1 1 d . . . . .
H91A H 0.727280 0.524794 0.514146 0.127 Uiso 1 1 calc R . . . .
H91B H 0.552064 0.529325 0.457931 0.127 Uiso 1 1 calc R . . . .
C92 C 0.0832(14) 0.49875(18) 0.4166(11) 0.063(2) Uani 0.634(10) 1 d D U P G 1
H92 H -0.018761 0.497112 0.414470 0.076 Uiso 0.634(10) 1 calc R . P G 1
C93 C 0.6586(18) 0.54691(17) 0.3557(8) 0.134(5) Uani 1 1 d . . . . .
H93A H 0.669805 0.564882 0.391311 0.161 Uiso 1 1 calc R . . . .
H93B H 0.748297 0.542982 0.341408 0.161 Uiso 1 1 calc R . . . .
C94 C 0.2210(13) 0.6152(2) 0.2889(13) 0.105(3) Uani 0.862(9) 1 d D U P F 1
H94A H 0.167089 0.609936 0.207165 0.126 Uiso 0.862(9) 1 calc R . P F 1
H94B H 0.277485 0.599348 0.330316 0.126 Uiso 0.862(9) 1 calc R . P F 1
C95 C 0.4055(12) 0.3840(2) 0.3878(10) 0.056(2) Uani 0.575(11) 1 d D U P A 1
H95A H 0.468088 0.388565 0.468979 0.067 Uiso 0.575(11) 1 calc R . P A 1
H95B H 0.351857 0.400453 0.350293 0.067 Uiso 0.575(11) 1 calc R . P A 1
C96 C 0.5242(16) 0.54651(15) 0.2419(8) 0.117(4) Uani 1 1 d . . . . .
H96A H 0.435218 0.550806 0.256512 0.140 Uiso 1 1 calc R . . . .
H96B H 0.535344 0.560370 0.189575 0.140 Uiso 1 1 calc R . . . .
C97 C -0.0194(15) 0.4102(3) -0.0020(16) 0.078(5) Uani 0.517(19) 1 d D U P B 1
H97A H 0.017093 0.398405 0.065656 0.117 Uiso 0.517(19) 1 calc GR . P B 1
H97B H -0.034202 0.399795 -0.071767 0.117 Uiso 0.517(19) 1 calc GR . P B 1
H97C H -0.113010 0.418179 -0.008744 0.117 Uiso 0.517(19) 1 calc GR . P B 1
C98 C 0.3286(13) 0.6368(3) 0.2931(10) 0.097(3) Uani 0.862(9) 1 d D U P F 1
H98 H 0.266442 0.653190 0.282091 0.117 Uiso 0.862(9) 1 calc R . P F 1
C99 C 0.2697(19) 0.5799(4) -0.0283(14) 0.106(4) Uani 0.628(16) 1 d D U P C 1
H99A H 0.360005 0.571711 -0.027751 0.160 Uiso 0.628(16) 1 calc GR . P C 1
H99B H 0.295132 0.594873 0.026625 0.160 Uiso 0.628(16) 1 calc GR . P C 1
H99C H 0.210557 0.586573 -0.106058 0.160 Uiso 0.628(16) 1 calc GR . P C 1
C100 C -0.1378(13) 0.6023(3) 0.6117(14) 0.066(3) Uani 0.523(12) 1 d D U P E 1
H10A H -0.063339 0.603254 0.690901 0.098 Uiso 0.523(12) 1 calc GR . P E 1
H10B H -0.227969 0.594291 0.612416 0.098 Uiso 0.523(12) 1 calc GR . P E 1
H10C H -0.159155 0.620395 0.579179 0.098 Uiso 0.523(12) 1 calc GR . P E 1
C101 C 0.4073(19) 0.4386(3) 0.7643(14) 0.082(4) Uani 0.596(15) 1 d D U P D 1
H10O H 0.476653 0.445715 0.838143 0.122 Uiso 0.596(15) 1 calc GR . P D 1
H10P H 0.313178 0.434681 0.770002 0.122 Uiso 0.596(15) 1 calc GR . P D 1
H10Q H 0.392114 0.451811 0.703133 0.122 Uiso 0.596(15) 1 calc GR . P D 1
C102 C 0.972(2) 0.3937(3) 0.5613(19) 0.089(4) Uani 0.596(15) 1 d D U P D 1
H10R H 1.034745 0.389738 0.642003 0.134 Uiso 0.596(15) 1 calc GR . P D 1
H10S H 1.033174 0.395904 0.516624 0.134 Uiso 0.596(15) 1 calc GR . P D 1
H10T H 0.902580 0.378959 0.528939 0.134 Uiso 0.596(15) 1 calc GR . P D 1
C103 C 0.6100(13) 0.5648(3) 0.7259(13) 0.063(3) Uani 0.523(12) 1 d D U P E 1
H10D H 0.714294 0.568871 0.746347 0.095 Uiso 0.523(12) 1 calc GR . P E 1
H10E H 0.570979 0.555188 0.652108 0.095 Uiso 0.523(12) 1 calc GR . P E 1
H10F H 0.599663 0.553633 0.786365 0.095 Uiso 0.523(12) 1 calc GR . P E 1
C104 C 0.7528(18) 0.3887(6) 0.1749(15) 0.096(7) Uani 0.517(19) 1 d D U P B 1
H10U H 0.753293 0.404314 0.222174 0.144 Uiso 0.517(19) 1 calc GR . P B 1
H10V H 0.847166 0.387532 0.166511 0.144 Uiso 0.517(19) 1 calc GR . P B 1
H10W H 0.737579 0.372445 0.212365 0.144 Uiso 0.517(19) 1 calc GR . P B 1
C105 C 0.2972(13) 0.3635(3) 0.3871(10) 0.058(2) Uani 0.575(11) 1 d D U P A 1
H105 H 0.360234 0.347142 0.413506 0.069 Uiso 0.575(11) 1 calc R . P A 1
C106 C -0.0066(12) 0.47442(17) 0.2209(11) 0.075(2) Uani 0.634(10) 1 d D U P G 1
H10G H 0.011648 0.472964 0.149127 0.090 Uiso 0.634(10) 1 calc R . P G 1
H10H H -0.113744 0.476446 0.199786 0.090 Uiso 0.634(10) 1 calc R . P G 1
C107 C 0.1817(15) 0.47713(18) 0.4983(11) 0.076(2) Uani 0.634(10) 1 d D U P G 1
H10I H 0.179352 0.478472 0.576153 0.091 Uiso 0.634(10) 1 calc R . P G 1
H10J H 0.284784 0.478838 0.505533 0.091 Uiso 0.634(10) 1 calc R . P G 1
C108 C 0.1119(16) 0.4498(2) 0.4381(12) 0.088(2) Uani 0.634(10) 1 d D U P G 1
H10K H 0.029036 0.445292 0.460366 0.106 Uiso 0.634(10) 1 calc R . P G 1
H10L H 0.186858 0.435578 0.468736 0.106 Uiso 0.634(10) 1 calc R . P G 1
C109 C 0.0516(19) 0.4495(2) 0.2969(13) 0.093(3) Uani 0.634(10) 1 d D U P G 1
H10M H 0.132802 0.442395 0.277720 0.111 Uiso 0.634(10) 1 calc R . P G 1
H10N H -0.028264 0.436085 0.269784 0.111 Uiso 0.634(10) 1 calc R . P G 1
C110 C -0.293(2) 0.6112(4) 0.1781(17) 0.084(4) Uani 0.628(16) 1 d D U P C 1
H11A H -0.252202 0.598058 0.240521 0.126 Uiso 0.628(16) 1 calc GR . P C 1
H11B H -0.385407 0.618325 0.178508 0.126 Uiso 0.628(16) 1 calc GR . P C 1
H11C H -0.222857 0.625787 0.189539 0.126 Uiso 0.628(16) 1 calc GR . P C 1
C111 C 0.3710(15) 0.3828(3) 0.3064(12) 0.053(3) Uani 0.425(11) 1 d D U P A 2
H11G H 0.340222 0.400848 0.320207 0.064 Uiso 0.425(11) 1 calc R . P A 2
H11H H 0.358145 0.381537 0.224377 0.064 Uiso 0.425(11) 1 calc R . P A 2
C112 C 0.5311(19) 0.3779(5) 0.3852(18) 0.065(4) Uani 0.425(11) 1 d D U P A 2
H11I H 0.554904 0.387789 0.457504 0.098 Uiso 0.425(11) 1 calc GR . P A 2
H11J H 0.594844 0.383941 0.346773 0.098 Uiso 0.425(11) 1 calc GR . P A 2
H11K H 0.546613 0.358702 0.402075 0.098 Uiso 0.425(11) 1 calc GR . P A 2
C113 C 0.2804(15) 0.3619(3) 0.3329(12) 0.050(3) Uani 0.425(11) 1 d D U P A 2
H113 H 0.322469 0.343955 0.328392 0.060 Uiso 0.425(11) 1 calc R . P A 2
C114 C 0.2760(18) 0.3650(4) 0.4580(14) 0.037(3) Uani 0.425(11) 1 d D U P A 2
H11L H 0.373397 0.360994 0.517432 0.055 Uiso 0.425(11) 1 calc GR . P A 2
H11M H 0.203562 0.352519 0.465343 0.055 Uiso 0.425(11) 1 calc GR . P A 2
H11N H 0.248296 0.383364 0.468044 0.055 Uiso 0.425(11) 1 calc GR . P A 2
Cl3 Cl 0.1022(18) 0.3625(4) 0.2379(11) 0.219(9) Uani 0.425(11) 1 d D U P A 2
O13 O -0.0525(12) 0.5803(2) 0.5962(11) 0.060(3) Uani 0.477(12) 1 d D U P E 2
C115 C -0.1482(18) 0.6079(3) 0.515(2) 0.089(5) Uani 0.477(12) 1 d D U P E 2
H11D H -0.107535 0.624416 0.558124 0.133 Uiso 0.477(12) 1 calc GR . P E 2
H11E H -0.252601 0.606484 0.502172 0.133 Uiso 0.477(12) 1 calc GR . P E 2
H11F H -0.138060 0.608293 0.440997 0.133 Uiso 0.477(12) 1 calc GR . P E 2
C116 C 0.0878(14) 0.5843(3) 0.6138(18) 0.048(2) Uani 0.477(12) 1 d D U P E 2
C117 C 0.1625(12) 0.6074(3) 0.6650(12) 0.037(2) Uani 0.477(12) 1 d D U P E 2
H117 H 0.114077 0.621032 0.689670 0.044 Uiso 0.477(12) 1 calc R . P E 2
C118 C 0.3830(13) 0.5910(3) 0.6489(15) 0.055(3) Uani 0.477(12) 1 d D U P E 2
C119 C 0.3092(13) 0.5674(3) 0.6000(18) 0.051(3) Uani 0.477(12) 1 d D U P E 2
H119 H 0.360357 0.553589 0.579151 0.061 Uiso 0.477(12) 1 calc R . P E 2
O14 O 0.5307(12) 0.5982(3) 0.6743(13) 0.071(3) Uani 0.477(12) 1 d D U P E 2
C120 C 0.6204(19) 0.5799(4) 0.649(2) 0.093(5) Uani 0.477(12) 1 d D U P E 2
H12A H 0.570131 0.562583 0.629778 0.140 Uiso 0.477(12) 1 calc GR . P E 2
H12B H 0.712858 0.577818 0.717205 0.140 Uiso 0.477(12) 1 calc GR . P E 2
H12C H 0.641423 0.586396 0.583992 0.140 Uiso 0.477(12) 1 calc GR . P E 2
C121 C 0.4884(15) 0.4286(3) 0.0871(16) 0.040(3) Uani 0.483(19) 1 d D U P B 2
H121 H 0.571751 0.439927 0.119051 0.048 Uiso 0.483(19) 1 calc R . P B 2
C122 C 0.4987(14) 0.4046(3) 0.0335(17) 0.045(3) Uani 0.483(19) 1 d D U P B 2
C123 C 0.2493(14) 0.3948(3) -0.0070(16) 0.048(3) Uani 0.483(19) 1 d D U P B 2
H123 H 0.167759 0.383004 -0.037095 0.058 Uiso 0.483(19) 1 calc R . P B 2
C124 C 0.2359(13) 0.4187(3) 0.0452(12) 0.049(3) Uani 0.483(19) 1 d D U P B 2
O15 O 0.1050(12) 0.4258(2) 0.0540(11) 0.058(3) Uani 0.483(19) 1 d D U P B 2
C125 C -0.029(2) 0.4245(6) -0.0824(19) 0.110(8) Uani 0.483(19) 1 d D U P B 2
H12H H -0.109174 0.436646 -0.087612 0.164 Uiso 0.483(19) 1 calc GR . P B 2
H12I H -0.066701 0.406211 -0.099490 0.164 Uiso 0.483(19) 1 calc GR . P B 2
H12J H 0.012585 0.429988 -0.138220 0.164 Uiso 0.483(19) 1 calc GR . P B 2
O16 O 0.6320(16) 0.3950(4) 0.0350(16) 0.067(4) Uani 0.483(19) 1 d D U P B 2
C126 C 0.7519(18) 0.4082(5) 0.103(3) 0.121(11) Uani 0.483(19) 1 d D U P B 2
H12K H 0.757095 0.408212 0.182616 0.182 Uiso 0.483(19) 1 calc GR . P B 2
H12L H 0.747220 0.426715 0.075940 0.182 Uiso 0.483(19) 1 calc GR . P B 2
H12M H 0.839628 0.399469 0.101075 0.182 Uiso 0.483(19) 1 calc GR . P B 2
C127 C 0.034(2) 0.5020(3) 0.3807(17) 0.056(2) Uani 0.366(10) 1 d D U P G 2
H127 H -0.073319 0.506566 0.352461 0.067 Uiso 0.366(10) 1 calc R . P G 2
C128 C 0.084(4) 0.4977(3) 0.281(2) 0.061(3) Uani 0.366(10) 1 d D U P G 2
H128 H 0.185109 0.504319 0.330100 0.073 Uiso 0.366(10) 1 calc R . P G 2
C129 C 0.147(3) 0.4696(3) 0.272(3) 0.087(3) Uani 0.366(10) 1 d D U P G 2
H12D H 0.113240 0.465134 0.189043 0.105 Uiso 0.366(10) 1 calc R . P G 2
H12E H 0.255617 0.471252 0.302437 0.105 Uiso 0.366(10) 1 calc R . P G 2
C130 C 0.111(3) 0.4459(4) 0.332(3) 0.085(3) Uani 0.366(10) 1 d D U P G 2
H13A H 0.198567 0.441328 0.402613 0.102 Uiso 0.366(10) 1 calc R . P G 2
H13B H 0.086283 0.430230 0.280261 0.102 Uiso 0.366(10) 1 calc R . P G 2
C131 C -0.020(2) 0.4525(3) 0.367(2) 0.073(3) Uani 0.366(10) 1 d D U P G 2
H13C H -0.108117 0.459055 0.301382 0.088 Uiso 0.366(10) 1 calc R . P G 2
H13D H -0.045792 0.437663 0.407479 0.088 Uiso 0.366(10) 1 calc R . P G 2
C132 C 0.0703(19) 0.4748(2) 0.4474(15) 0.056(2) Uani 0.366(10) 1 d D U P G 2
H13E H 0.176700 0.470898 0.473295 0.067 Uiso 0.366(10) 1 calc R . P G 2
H13F H 0.045831 0.475826 0.516483 0.067 Uiso 0.366(10) 1 calc R . P G 2
O17 O -0.3373(17) 0.5959(4) 0.009(2) 0.078(3) Uani 0.372(16) 1 d D U P C 2
O18 O 0.224(2) 0.5690(4) 0.0446(12) 0.077(3) Uani 0.372(16) 1 d D U P C 2
C133 C -0.136(2) 0.5636(4) 0.081(2) 0.072(3) Uani 0.372(16) 1 d D U P C 2
H133 H -0.185067 0.552609 0.115954 0.087 Uiso 0.372(16) 1 calc R . P C 2
C134 C -0.2021(19) 0.5863(3) 0.0214(18) 0.072(3) Uani 0.372(16) 1 d D U P C 2
C135 C 0.0062(18) 0.5969(4) -0.0203(16) 0.071(3) Uani 0.372(16) 1 d D U P C 2
H135 H 0.053386 0.608422 -0.055239 0.086 Uiso 0.372(16) 1 calc R . P C 2
C136 C 0.077(2) 0.5737(4) 0.037(2) 0.080(3) Uani 0.372(16) 1 d D U P C 2
C137 C 0.227(4) 0.5718(6) -0.0764(18) 0.098(6) Uani 0.372(16) 1 d D U P C 2
H13G H 0.191733 0.589646 -0.107141 0.147 Uiso 0.372(16) 1 calc GR . P C 2
H13H H 0.162243 0.558214 -0.127882 0.147 Uiso 0.372(16) 1 calc GR . P C 2
H13I H 0.327336 0.569267 -0.071263 0.147 Uiso 0.372(16) 1 calc GR . P C 2
C138 C -0.332(3) 0.6075(6) 0.128(3) 0.085(5) Uani 0.372(16) 1 d D U P C 2
H13J H -0.317824 0.592881 0.182802 0.128 Uiso 0.372(16) 1 calc GR . P C 2
H13K H -0.425387 0.616649 0.114607 0.128 Uiso 0.372(16) 1 calc GR . P C 2
H13L H -0.250913 0.620291 0.158762 0.128 Uiso 0.372(16) 1 calc GR . P C 2
O19 O 0.4335(18) 0.4129(4) 0.6912(18) 0.066(4) Uani 0.404(15) 1 d D U P D 2
O20 O 0.9324(18) 0.4240(4) 0.6040(17) 0.071(4) Uani 0.404(15) 1 d D U P D 2
C139 C 0.5551(18) 0.4149(3) 0.665(2) 0.042(3) Uani 0.404(15) 1 d D U P D 2
C140 C 0.7882(19) 0.3981(3) 0.6885(19) 0.039(3) Uani 0.404(15) 1 d D U P D 2
H140 H 0.862329 0.384761 0.716849 0.047 Uiso 0.404(15) 1 calc R . P D 2
C141 C 0.5729(18) 0.4370(3) 0.6048(16) 0.050(3) Uani 0.404(15) 1 d D U P D 2
H141 H 0.497462 0.450060 0.576043 0.060 Uiso 0.404(15) 1 calc R . P D 2
C142 C 0.8098(18) 0.4202(3) 0.6294(17) 0.047(4) Uani 0.404(15) 1 d D U P D 2
C143 C 0.332(3) 0.4322(5) 0.659(3) 0.097(6) Uani 0.404(15) 1 d D U P D 2
H14C H 0.377933 0.449283 0.692418 0.146 Uiso 0.404(15) 1 calc GR . P D 2
H14D H 0.254188 0.427929 0.685926 0.146 Uiso 0.404(15) 1 calc GR . P D 2
H14E H 0.289807 0.433641 0.574318 0.146 Uiso 0.404(15) 1 calc GR . P D 2
C144 C 1.043(2) 0.4031(4) 0.644(2) 0.073(5) Uani 0.404(15) 1 d D U P D 2
H14F H 1.085986 0.402710 0.728253 0.110 Uiso 0.404(15) 1 calc GR . P D 2
H14G H 1.120845 0.406787 0.615271 0.110 Uiso 0.404(15) 1 calc GR . P D 2
H14H H 0.997779 0.385796 0.613839 0.110 Uiso 0.404(15) 1 calc GR . P D 2
Cl4 Cl 0.284(5) 0.6276(10) 0.108(3) 0.213(14) Uani 0.138(9) 1 d D U P F 2
C145 C 0.306(5) 0.6135(9) 0.244(3) 0.099(5) Uani 0.138(9) 1 d D U P F 2
H145 H 0.384977 0.599771 0.260853 0.119 Uiso 0.138(9) 1 calc R . P F 2
C146 C 0.360(4) 0.6323(9) 0.350(3) 0.057(7) Uani 0.138(9) 1 d D U P F 2
H14I H 0.463526 0.628320 0.397881 0.086 Uiso 0.138(9) 1 calc GR . P F 2
H14J H 0.300498 0.629757 0.395527 0.086 Uiso 0.138(9) 1 calc GR . P F 2
H14K H 0.351939 0.650949 0.323475 0.086 Uiso 0.138(9) 1 calc GR . P F 2
C147 C 0.171(7) 0.5979(11) 0.245(6) 0.104(6) Uani 0.138(9) 1 d D U P F 2
H14L H 0.203309 0.580782 0.287725 0.125 Uiso 0.138(9) 1 calc R . P F 2
H14M H 0.102614 0.593759 0.165254 0.125 Uiso 0.138(9) 1 calc R . P F 2
C148 C 0.093(11) 0.6157(17) 0.306(9) 0.099(12) Uani 0.138(9) 1 d D U P F 2
H14N H 0.085825 0.604819 0.368415 0.149 Uiso 0.138(9) 1 d R . P F 2
H14O H -0.005235 0.621199 0.253065 0.149 Uiso 0.138(9) 1 d R . P F 2
H14P H 0.153175 0.631589 0.339075 0.149 Uiso 0.138(9) 1 d R . P F 2

loop_
_atom_site_aniso_label
_atom_site_aniso_U_11
_atom_site_aniso_U_22
_atom_site_aniso_U_33
_atom_site_aniso_U_23
_atom_site_aniso_U_13
_atom_site_aniso_U_12
O1 0.0355(17) 0.066(2) 0.0408(17) 0.0108(16) 0.0163(15) 0.0001(16)
O2 0.065(2) 0.053(2) 0.0426(19) -0.0013(16) 0.0204(18) -0.0072(19)
O3 0.0363(17) 0.053(2) 0.0457(18) 0.0013(16) 0.0148(15) 0.0028(15)
Cl1 0.151(7) 0.125(5) 0.104(4) -0.006(3) 0.043(4) -0.037(5)
N1 0.040(2) 0.041(2) 0.0308(18) 0.0018(15) 0.0126(16) -0.0074(16)
N2 0.050(2) 0.040(2) 0.039(2) 0.0047(17) 0.0170(19) 0.0054(18)
N3 0.050(2) 0.0349(19) 0.0324(19) 0.0043(15) 0.0196(18) 0.0098(17)
N4 0.048(2) 0.043(2) 0.039(2) 0.0051(17) 0.0140(18) 0.0062(18)
N5 0.045(2) 0.0305(19) 0.041(2) 0.0026(16) 0.0101(18) -0.0039(17)
N6 0.052(2) 0.0306(19) 0.038(2) 0.0041(16) 0.0142(18) 0.0047(17)
N7 0.060(3) 0.0315(18) 0.038(2) 0.0044(15) 0.0294(19) 0.0076(17)
O4 0.089(4) 0.090(4) 0.065(3) 0.001(3) 0.045(3) -0.006(3)
C1 0.020(3) 0.025(3) 0.023(3) -0.011(2) 0.010(2) 0.005(2)
N8 0.068(3) 0.0315(18) 0.061(3) 0.0096(17) 0.038(2) 0.0086(17)
N9 0.057(3) 0.036(2) 0.035(2) -0.0034(16) 0.0253(19) -0.0059(18)
C2 0.040(2) 0.029(2) 0.035(2) -0.0026(17) 0.0105(19) 0.0050(18)
C3 0.039(2) 0.033(2) 0.040(2) -0.0010(18) 0.016(2) 0.0005(18)
C4 0.042(2) 0.035(2) 0.034(2) 0.0042(18) 0.012(2) -0.0028(19)
C5 0.033(2) 0.036(2) 0.041(2) 0.0055(18) 0.0115(19) 0.0028(18)
C6 0.058(2) 0.044(2) 0.033(2) 0.0020(18) 0.0176(18) 0.0023(17)
C7 0.060(4) 0.031(4) 0.022(6) 0.016(4) 0.021(4) 0.003(3)
C8 0.067(3) 0.030(4) 0.040(6) 0.013(4) 0.030(3) 0.003(3)
C9 0.077(3) 0.036(2) 0.045(2) -0.0006(18) 0.035(2) -0.0051(17)
C10 0.072(4) 0.050(6) 0.039(8) -0.008(5) 0.026(4) -0.005(4)
C11 0.060(3) 0.057(5) 0.048(7) -0.016(5) 0.015(3) 0.004(3)
C12 0.057(3) 0.034(2) 0.043(2) 0.0043(19) 0.028(2) 0.008(2)
C13 0.069(4) 0.029(2) 0.044(3) 0.0049(19) 0.022(3) 0.009(2)
N10 0.067(3) 0.045(2) 0.042(2) -0.0090(18) 0.024(2) -0.019(2)
C14 0.045(3) 0.043(2) 0.035(2) 0.008(2) 0.009(2) 0.000(2)
O5 0.070(4) 0.068(10) 0.079(8) -0.028(8) 0.025(4) 0.014(5)
C15 0.039(2) 0.037(2) 0.037(2) 0.0080(18) 0.0187(19) 0.0076(18)
O6 0.056(4) 0.050(4) 0.075(6) -0.006(5) -0.013(4) 0.019(3)
C16 0.038(2) 0.040(2) 0.031(2) 0.0058(18) 0.0118(18) -0.0023(19)
C17 0.074(4) 0.030(2) 0.042(3) -0.0011(19) 0.026(3) -0.002(2)
N11 0.046(2) 0.044(2) 0.059(3) -0.011(2) -0.003(2) 0.014(2)
C18 0.041(2) 0.040(2) 0.033(2) 0.0025(19) 0.018(2) -0.0030(19)
N12 0.068(3) 0.044(2) 0.055(3) -0.0127(18) 0.007(2) 0.016(2)
C19 0.039(3) 0.052(3) 0.040(2) 0.000(2) 0.013(2) 0.004(2)
C20 0.041(2) 0.038(2) 0.034(2) -0.0041(18) 0.0138(19) 0.0026(19)
C21 0.064(3) 0.040(2) 0.042(3) 0.005(2) 0.017(2) 0.017(2)
O7 0.080(6) 0.052(4) 0.096(9) 0.011(5) 0.052(6) 0.021(4)
C22 0.073(4) 0.036(2) 0.050(3) 0.004(2) 0.029(3) 0.000(2)
C23 0.045(3) 0.034(2) 0.039(2) 0.0051(19) 0.013(2) 0.002(2)
C24 0.061(3) 0.047(3) 0.040(3) -0.006(2) 0.012(2) 0.004(2)
C25 0.039(2) 0.041(2) 0.035(2) 0.0033(18) 0.0134(19) -0.0035(19)
C26 0.065(4) 0.061(3) 0.037(3) 0.002(2) 0.012(2) 0.018(3)
C27 0.047(3) 0.037(2) 0.056(3) -0.008(2) 0.010(2) 0.013(2)
C28 0.042(3) 0.047(3) 0.041(2) 0.003(2) 0.020(2) 0.000(2)
O8 0.065(4) 0.058(5) 0.117(8) -0.039(6) 0.046(5) -0.012(3)
C29 0.043(3) 0.060(3) 0.040(3) -0.006(2) 0.011(2) 0.013(2)
C30 0.038(2) 0.034(2) 0.033(2) 0.0031(17) 0.0146(19) 0.0037(18)
C31 0.046(3) 0.049(3) 0.045(3) -0.003(2) 0.023(2) 0.001(2)
C32 0.055(3) 0.045(3) 0.041(3) -0.006(2) 0.006(2) -0.008(2)
C33 0.045(3) 0.034(2) 0.032(2) 0.0031(17) 0.018(2) -0.0002(19)
C34 0.047(3) 0.027(2) 0.045(3) 0.0033(19) 0.015(2) 0.0013(19)
C35 0.054(3) 0.057(3) 0.032(2) -0.007(2) 0.014(2) -0.005(2)
O9 0.053(4) 0.078(7) 0.081(9) -0.033(6) 0.012(4) 0.002(4)
C36 0.055(3) 0.040(2) 0.041(3) -0.003(2) 0.019(2) -0.002(2)
C37 0.065(4) 0.081(5) 0.051(3) 0.000(3) 0.013(3) 0.011(3)
C38 0.061(3) 0.049(3) 0.032(2) 0.004(2) 0.020(2) -0.004(2)
C39 0.056(3) 0.050(3) 0.034(2) 0.000(2) 0.014(2) -0.001(2)
C40 0.058(3) 0.029(2) 0.050(3) 0.010(2) 0.007(3) -0.003(2)
C41 0.059(4) 0.080(5) 0.037(3) -0.013(3) 0.009(3) 0.001(4)
O10 0.100(7) 0.053(5) 0.091(8) 0.016(5) 0.061(6) 0.003(4)
C42 0.077(4) 0.043(3) 0.052(3) 0.012(2) 0.034(3) 0.015(3)
C43 0.075(4) 0.033(2) 0.046(3) 0.004(2) 0.014(3) -0.007(2)
C44 0.047(3) 0.037(2) 0.040(2) 0.0022(19) 0.008(2) -0.004(2)
O11 0.050(3) 0.046(5) 0.072(7) -0.015(4) 0.015(4) 0.009(3)
C45 0.057(3) 0.051(3) 0.069(4) -0.007(3) 0.031(3) -0.002(3)
C46 0.051(5) 0.038(4) 0.059(7) 0.002(4) 0.005(5) -0.003(4)
C47 0.049(2) 0.039(2) 0.047(3) 0.0055(19) 0.000(2) -0.0101(18)
C48 0.066(6) 0.040(4) 0.038(7) 0.004(4) 0.017(6) -0.006(3)
C49 0.061(6) 0.033(4) 0.034(8) 0.000(4) 0.021(6) 0.002(4)
C50 0.054(2) 0.033(2) 0.034(2) -0.0001(16) 0.0172(19) 0.0005(16)
C51 0.056(5) 0.035(4) 0.034(6) -0.008(4) 0.011(5) 0.003(3)
C52 0.069(4) 0.039(3) 0.055(3) -0.001(2) 0.034(3) 0.000(2)
C53 0.049(3) 0.068(4) 0.051(3) 0.004(3) 0.026(3) 0.003(3)
C54 0.053(3) 0.031(3) 0.089(5) 0.000(3) -0.003(3) 0.004(2)
C55 0.068(4) 0.054(3) 0.057(3) -0.016(3) 0.010(3) 0.012(3)
C56 0.081(4) 0.038(3) 0.040(3) 0.006(2) 0.012(3) -0.011(3)
C57 0.067(4) 0.077(4) 0.048(3) -0.015(3) 0.008(3) 0.014(3)
C58 0.054(4) 0.073(4) 0.085(5) 0.045(4) -0.016(3) -0.020(3)
C59 0.083(4) 0.039(3) 0.066(3) -0.010(2) 0.052(3) -0.014(3)
C60 0.085(5) 0.048(3) 0.040(3) 0.004(2) -0.002(3) -0.017(3)
O12 0.127(5) 0.088(5) 0.031(4) 0.007(4) 0.014(4) 0.067(4)
C61 0.133(6) 0.037(3) 0.031(3) 0.006(2) 0.026(3) 0.026(3)
C62 0.044(3) 0.062(3) 0.035(2) 0.006(2) 0.015(2) -0.008(2)
C63 0.055(4) 0.029(2) 0.102(4) -0.013(2) 0.052(4) 0.002(3)
C64 0.044(3) 0.066(4) 0.100(5) 0.008(4) 0.027(3) 0.000(3)
C65 0.063(4) 0.034(3) 0.086(11) -0.006(5) 0.052(5) -0.004(3)
C66 0.052(3) 0.026(4) 0.042(8) 0.013(4) 0.024(3) 0.008(3)
C67 0.052(2) 0.053(2) 0.038(2) 0.0005(19) 0.021(2) 0.0089(18)
C68 0.051(3) 0.060(4) 0.041(8) -0.009(4) 0.014(4) 0.012(3)
C69 0.066(3) 0.055(5) 0.048(10) -0.010(6) 0.026(4) 0.008(3)
C70 0.068(2) 0.041(2) 0.057(3) -0.001(2) 0.035(2) 0.009(2)
C71 0.077(4) 0.056(3) 0.043(3) 0.015(2) 0.026(3) 0.033(3)
C72 0.065(4) 0.055(3) 0.049(3) -0.012(2) 0.025(3) -0.025(3)
C73 0.066(4) 0.068(4) 0.068(4) -0.023(3) 0.021(3) 0.002(3)
C74 0.081(5) 0.046(3) 0.062(4) -0.010(3) 0.014(3) -0.005(3)
C75 0.103(8) 0.057(6) 0.133(11) -0.014(6) 0.044(8) -0.007(5)
C76 0.089(6) 0.133(9) 0.109(7) 0.009(6) 0.063(6) 0.005(6)
C77 0.105(5) 0.040(3) 0.033(3) -0.002(2) 0.014(3) -0.004(3)
C78 0.134(8) 0.084(5) 0.050(4) 0.008(3) 0.014(4) 0.075(6)
C79 0.081(5) 0.067(4) 0.052(3) -0.007(3) 0.009(3) 0.022(4)
C80 0.077(4) 0.065(4) 0.057(3) -0.002(3) 0.031(3) 0.009(3)
Cl2 0.209(7) 0.384(15) 0.160(5) 0.073(7) 0.024(5) -0.067(8)
C81 0.059(4) 0.032(3) 0.074(5) -0.017(3) -0.014(3) 0.011(3)
C82 0.063(3) 0.042(3) 0.064(3) -0.011(2) -0.017(2) 0.017(2)
C83 0.088(5) 0.071(5) 0.042(5) 0.000(4) -0.009(4) 0.040(4)
C84 0.104(5) 0.080(4) 0.033(4) 0.000(3) -0.001(3) 0.054(4)
C85 0.097(3) 0.061(3) 0.045(3) -0.005(2) -0.003(2) 0.044(3)
C86 0.070(4) 0.040(4) 0.060(6) -0.017(4) -0.015(4) 0.018(3)
C87 0.091(5) 0.083(5) 0.050(3) 0.020(3) 0.036(3) 0.045(4)
C88 0.080(4) 0.047(3) 0.059(3) 0.021(3) 0.018(3) -0.002(3)
C89 0.095(5) 0.046(3) 0.099(5) -0.010(3) 0.074(5) -0.008(3)
C90 0.063(7) 0.067(7) 0.066(8) -0.010(8) 0.029(6) 0.001(6)
C91 0.168(10) 0.033(3) 0.063(4) -0.005(3) -0.011(5) -0.007(4)
C92 0.082(5) 0.030(3) 0.108(4) 0.002(3) 0.070(4) 0.004(3)
C93 0.209(13) 0.042(4) 0.085(6) 0.013(4) -0.014(7) -0.028(6)
C94 0.090(5) 0.085(5) 0.132(7) -0.012(5) 0.035(5) -0.004(4)
C95 0.066(4) 0.054(4) 0.050(5) -0.016(4) 0.024(4) -0.010(3)
C96 0.181(11) 0.033(3) 0.087(6) 0.023(3) 0.000(6) -0.005(5)
C97 0.050(6) 0.097(9) 0.083(10) -0.056(8) 0.020(7) -0.012(6)
C98 0.092(5) 0.096(6) 0.072(4) 0.003(5) -0.002(4) -0.015(5)
C99 0.134(9) 0.137(9) 0.043(7) 0.034(7) 0.028(7) 0.071(7)
C100 0.044(5) 0.060(6) 0.098(8) -0.028(6) 0.032(6) -0.003(5)
C101 0.103(9) 0.065(5) 0.093(8) 0.010(6) 0.057(7) 0.034(6)
C102 0.113(10) 0.058(6) 0.129(11) 0.014(6) 0.082(9) 0.009(5)
C103 0.050(6) 0.054(5) 0.077(8) -0.015(5) 0.016(5) 0.014(4)
C104 0.066(7) 0.136(19) 0.083(8) -0.013(9) 0.024(5) 0.025(9)
C105 0.066(4) 0.069(5) 0.031(4) -0.011(4) 0.011(4) -0.016(4)
C106 0.073(5) 0.037(3) 0.139(5) -0.037(3) 0.068(4) -0.008(3)
C107 0.097(6) 0.038(4) 0.117(6) 0.013(3) 0.068(5) 0.007(4)
C108 0.103(6) 0.038(4) 0.150(6) 0.000(4) 0.080(5) 0.003(4)
C109 0.112(6) 0.039(4) 0.155(6) -0.023(4) 0.082(5) -0.001(4)
C110 0.077(8) 0.076(8) 0.089(7) -0.020(7) 0.021(7) -0.022(7)
C111 0.069(5) 0.052(5) 0.041(5) -0.002(4) 0.023(4) -0.001(4)
C112 0.069(6) 0.068(11) 0.055(8) 0.004(9) 0.022(6) 0.004(7)
C113 0.076(6) 0.049(5) 0.027(4) -0.017(4) 0.022(4) -0.010(4)
C114 0.037(7) 0.050(8) 0.023(5) -0.001(5) 0.011(5) 0.016(6)
Cl3 0.293(19) 0.231(16) 0.128(8) -0.062(9) 0.076(10) -0.134(14)
O13 0.069(4) 0.051(4) 0.085(6) -0.022(5) 0.056(4) -0.003(3)
C115 0.061(7) 0.062(7) 0.140(12) -0.007(7) 0.037(8) -0.002(5)
C116 0.064(4) 0.041(4) 0.057(6) 0.006(4) 0.043(4) 0.006(3)
C117 0.051(3) 0.040(4) 0.022(6) 0.017(3) 0.018(3) 0.015(3)
C118 0.050(4) 0.077(5) 0.027(6) -0.011(5) 0.005(4) 0.021(3)
C119 0.061(3) 0.065(5) 0.030(6) -0.004(5) 0.021(4) 0.020(4)
O14 0.052(4) 0.073(6) 0.079(8) -0.018(5) 0.016(4) 0.021(4)
C120 0.067(7) 0.078(9) 0.138(12) -0.025(9) 0.043(8) 0.022(7)
C121 0.059(4) 0.036(4) 0.026(6) 0.008(5) 0.018(4) 0.000(3)
C122 0.070(4) 0.039(4) 0.040(6) 0.006(4) 0.036(4) -0.003(3)
C123 0.068(4) 0.050(5) 0.031(6) -0.005(5) 0.024(4) -0.007(4)
C124 0.064(4) 0.055(5) 0.027(5) -0.010(4) 0.015(3) -0.003(3)
O15 0.062(4) 0.044(5) 0.067(7) -0.022(5) 0.024(4) -0.012(4)
C125 0.079(9) 0.119(17) 0.093(9) -0.040(12) -0.007(8) -0.001(11)
O16 0.080(5) 0.052(6) 0.095(11) 0.002(7) 0.061(6) -0.001(4)
C126 0.065(6) 0.085(13) 0.22(2) -0.062(16) 0.059(9) 0.009(6)
C127 0.065(6) 0.023(4) 0.106(6) 0.000(3) 0.062(5) 0.001(3)
C128 0.067(6) 0.036(3) 0.104(5) -0.006(3) 0.060(5) 0.000(4)
C129 0.095(6) 0.045(4) 0.139(7) -0.013(5) 0.064(5) 0.005(4)
C130 0.092(7) 0.042(5) 0.142(8) -0.013(5) 0.069(6) 0.009(5)
C131 0.093(6) 0.019(4) 0.131(7) -0.012(5) 0.069(6) -0.003(4)
C132 0.071(5) 0.022(4) 0.108(6) -0.001(4) 0.070(5) -0.005(4)
O17 0.055(4) 0.053(5) 0.081(8) -0.009(6) -0.024(5) 0.012(4)
O18 0.104(5) 0.086(7) 0.027(5) 0.005(5) 0.011(5) 0.060(5)
C133 0.076(4) 0.043(5) 0.058(6) -0.017(4) -0.017(4) 0.017(4)
C134 0.058(4) 0.041(4) 0.073(6) -0.012(4) -0.023(4) 0.009(3)
C135 0.079(4) 0.070(5) 0.036(5) -0.002(4) -0.009(4) 0.039(4)
C136 0.098(5) 0.080(5) 0.040(5) 0.004(4) 0.005(4) 0.055(4)
C137 0.138(13) 0.114(13) 0.028(7) -0.004(7) 0.019(8) 0.047(11)
C138 0.078(11) 0.057(10) 0.088(9) -0.010(9) -0.003(9) -0.010(9)
O19 0.069(6) 0.045(6) 0.095(11) 0.012(7) 0.044(7) 0.008(5)
O20 0.077(6) 0.072(8) 0.076(9) 0.030(7) 0.043(7) 0.007(5)
C139 0.047(5) 0.030(4) 0.040(8) -0.004(5) 0.009(5) -0.005(3)
C140 0.052(5) 0.040(5) 0.024(8) -0.001(5) 0.012(6) -0.002(4)
C141 0.048(5) 0.030(5) 0.053(9) 0.002(5) 0.001(6) -0.011(4)
C142 0.054(5) 0.052(6) 0.028(8) 0.010(5) 0.009(6) -0.003(4)
C143 0.081(9) 0.086(9) 0.132(13) 0.029(9) 0.049(9) 0.033(7)
C144 0.076(8) 0.080(9) 0.091(10) 0.045(8) 0.062(8) 0.012(6)
Cl4 0.18(2) 0.21(2) 0.21(2) -0.039(19) 0.034(15) -0.03(2)
C145 0.099(5) 0.099(5) 0.099(5) -0.0003(14) 0.038(2) -0.0002(14)
C146 0.039(14) 0.068(14) 0.079(11) 0.024(10) 0.039(11) 0.017(11)
C147 0.098(8) 0.091(10) 0.118(11) -0.009(9) 0.036(8) -0.006(7)
C148 0.080(19) 0.09(2) 0.13(2) -0.02(2) 0.036(17) -0.022(18)

loop_
_atom_type_symbol
_atom_type_description
_atom_type_scat_dispersion_real
_atom_type_scat_dispersion_imag
_atom_type_scat_source
C C 0.0181 0.0091 'International Tables Vol C Tables 4.2.6.8 and 6.1.1.4'
H H 0.0000 0.0000 'International Tables Vol C Tables 4.2.6.8 and 6.1.1.4'
Cl Cl 0.3639 0.7018 'International Tables Vol C Tables 4.2.6.8 and 6.1.1.4'
N N 0.0311 0.0180 'International Tables Vol C Tables 4.2.6.8 and 6.1.1.4'
O O 0.0492 0.0322 'International Tables Vol C Tables 4.2.6.8 and 6.1.1.4'

loop_
_geom_angle_atom_site_label_1
_geom_angle_atom_site_label_2
_geom_angle_atom_site_label_3
_geom_angle
_geom_angle_site_symmetry_1
_geom_angle_site_symmetry_3
_geom_angle_publ_flag
C5 O1 C53 117.2(4) . . ?
C13 O2 C37 118.1(5) . . ?
C3 O3 C64 113.6(4) . . ?
C16 N1 C77 105.0(4) . . ?
C62 N1 C16 112.1(4) . . ?
C62 N1 C77 111.7(4) . . ?
C60 N2 C28 104.8(4) . . ?
C60 N2 C87 114.0(6) . . ?
C87 N2 C28 112.9(4) . . ?
C20 N3 C30 113.5(4) . . ?
C20 N3 C61 111.9(4) . . ?
C61 N3 C30 105.4(4) . . ?
C19 N4 C60 104.6(4) . . ?
C29 N4 C19 113.7(4) . . ?
C29 N4 C60 112.8(5) . . ?
C56 N5 C40 103.6(4) . . ?
C58 N5 C40 112.7(4) . . ?
C58 N5 C56 112.0(6) . . ?
C24 N6 C34 115.2(4) . . ?
C24 N6 C56 113.9(5) . . ?
C34 N6 C56 104.3(4) . . ?
C12 N7 C61 111.5(5) . . ?
C33 N7 C12 113.7(3) . . ?
C33 N7 C61 104.4(4) . . ?
C42 O4 C76 118.3(6) . . ?
H1A C1 H1B 109.5 . . ?
H1A C1 H1C 109.5 . . ?
H1B C1 H1C 109.5 . . ?
C105 C1 H1A 109.5 . . ?
C105 C1 H1B 109.5 . . ?
C105 C1 H1C 109.5 . . ?
C43 N8 C89 112.4(5) . . ?
C43 N8 C127 95.3(8) . . ?
C89 N8 C127 112.1(8) . . ?
C92 N8 C43 111.8(6) . . ?
C92 N8 C89 113.5(6) . . ?
C18 N9 C59 113.5(4) . . ?
C77 N9 C18 104.9(4) . . ?
C77 N9 C59 111.1(5) . . ?
C3 C2 C15 117.3(4) . . ?
C3 C2 C20 121.6(4) . . ?
C15 C2 C20 121.1(4) . . ?
O3 C3 C2 119.0(4) . . ?
C25 C3 O3 119.7(4) . . ?
C25 C3 C2 121.3(4) . . ?
C5 C4 C62 119.4(4) . . ?
C25 C4 C5 118.5(4) . . ?
C25 C4 C62 122.1(4) . . ?
O1 C5 C4 115.1(4) . . ?
O1 C5 C15 124.6(4) . . ?
C15 C5 C4 120.2(4) . . ?
C7 C6 C11 120.0 . . ?
C7 C6 C24 120.7(4) . . ?
C11 C6 C24 119.2(4) . . ?
C121 C6 C24 120.1(7) . . ?
C121 C6 C124 119.8(8) . . ?
C124 C6 C24 120.0(6) . . ?
C6 C7 H7 120.0 . . ?
C6 C7 C8 120.0 . . ?
C8 C7 H7 120.0 . . ?
C9 C8 C7 120.0 . . ?
O5 C8 C7 120.7(8) . . ?
O5 C8 C9 119.3(8) . . ?
C8 C9 C10 120.0 . . ?
C8 C9 C59 121.2(4) . . ?
C10 C9 C59 118.7(4) . . ?
C122 C9 C59 121.6(7) . . ?
C122 C9 C123 119.1(9) . . ?
C123 C9 C59 119.2(7) . . ?
C9 C10 H10 120.0 . . ?
C11 C10 C9 120.0 . . ?
C11 C10 H10 120.0 . . ?
C10 C11 C6 120.0 . . ?
O9 C11 C6 112.3(6) . . ?
O9 C11 C10 127.7(6) . . ?
N7 C12 H12F 109.0 . . ?
N7 C12 H12G 109.0 . . ?
N7 C12 C50 112.9(4) . . ?
H12F C12 H12G 107.8 . . ?
C50 C12 H12F 109.0 . . ?
C50 C12 H12G 109.0 . . ?
O2 C13 C17 115.9(4) . . ?
O2 C13 C21 124.6(5) . . ?
C21 C13 C17 119.5(5) . . ?
C31 N10 C74 103.7(4) . . ?
C72 N10 C31 115.2(4) . . ?
C72 N10 C74 109.9(5) . . ?
H14A C14 H14B 107.8 . . ?
C23 C14 H14A 109.1 . . ?
C23 C14 H14B 109.1 . . ?
C23 C14 C39 112.5(4) . . ?
C39 C14 H14A 109.1 . . ?
C39 C14 H14B 109.1 . . ?
C104 O5 C8 121.6(14) . . ?
C2 C15 H15 119.2 . . ?
C5 C15 C2 121.7(4) . . ?
C5 C15 H15 119.2 . . ?
C81 O6 C110 114.0(9) . . ?
N1 C16 H16 109.0 . . ?
N1 C16 C18 101.0(4) . . ?
N1 C16 C44 117.8(4) . . ?
C18 C16 H16 109.0 . . ?
C44 C16 H16 109.0 . . ?
C44 C16 C18 110.6(4) . . ?
C13 C17 C72 119.1(5) . . ?
C22 C17 C13 118.5(5) . . ?
C22 C17 C72 122.4(6) . . ?
C27 N11 C54 111.8(5) . . ?
C74 N11 C27 105.7(5) . . ?
C74 N11 C54 109.8(6) . . ?
N9 C18 C16 101.7(3) . . ?
N9 C18 H18 109.0 . . ?
N9 C18 C38 117.5(4) . . ?
C16 C18 H18 109.0 . . ?
C38 C18 C16 110.4(4) . . ?
C38 C18 H18 109.0 . . ?
C63 N12 C43 103.6(7) . . ?
C78 N12 C43 113.8(6) . . ?
C78 N12 C63 116.0(6) . . ?
C78 N12 C128 108.4(9) . . ?
C128 N12 C43 107.7(12) . . ?
N4 C19 H19 108.7 . . ?
N4 C19 C26 116.6(5) . . ?
N4 C19 C28 101.9(4) . . ?
C26 C19 H19 108.7 . . ?
C28 C19 H19 108.7 . . ?
C28 C19 C26 112.0(4) . . ?
N3 C20 C2 111.2(4) . . ?
N3 C20 H20A 109.4 . . ?
N3 C20 H20B 109.4 . . ?
C2 C20 H20A 109.4 . . ?
C2 C20 H20B 109.4 . . ?
H20A C20 H20B 108.0 . . ?
C13 C21 H21 119.5 . . ?
C13 C21 C71 121.0(6) . . ?
C71 C21 H21 119.5 . . ?
C101 O7 C51 117.6(12) . . ?
C17 C22 H22 119.1 . . ?
C17 C22 C42 121.7(6) . . ?
C42 C22 H22 119.1 . . ?
C14 C23 H23A 110.0 . . ?
C14 C23 H23B 110.0 . . ?
H23A C23 H23B 108.4 . . ?
C30 C23 C14 108.6(4) . . ?
C30 C23 H23A 110.0 . . ?
C30 C23 H23B 110.0 . . ?
N6 C24 C6 112.2(5) . . ?
N6 C24 H24A 109.2 . . ?
N6 C24 H24B 109.2 . . ?
C6 C24 H24A 109.2 . . ?
C6 C24 H24B 109.2 . . ?
H24A C24 H24B 107.9 . . ?
C3 C25 C4 121.0(4) . . ?
C3 C25 H25 119.5 . . ?
C4 C25 H25 119.5 . . ?
C19 C26 H26A 110.3 . . ?
C19 C26 H26B 110.3 . . ?
C19 C26 C57 107.1(5) . . ?
H26A C26 H26B 108.6 . . ?
C57 C26 H26A 110.3 . . ?
C57 C26 H26B 110.3 . . ?
N11 C27 H27 108.1 . . ?
N11 C27 C31 103.3(4) . . ?
N11 C27 C55 116.1(4) . . ?
C31 C27 H27 108.1 . . ?
C31 C27 C55 112.9(5) . . ?
C55 C27 H27 108.1 . . ?
N2 C28 C19 100.7(4) . . ?
N2 C28 H28 108.8 . . ?
N2 C28 C45 117.8(4) . . ?
C19 C28 H28 108.8 . . ?
C19 C28 C45 111.5(5) . . ?
C45 C28 H28 108.8 . . ?
C65 O8 C100 106.1(9) . . ?
N4 C29 H29A 108.8 . . ?
N4 C29 H29B 108.8 . . ?
N4 C29 C67 113.8(4) . . ?
H29A C29 H29B 107.7 . . ?
C67 C29 H29A 108.8 . . ?
C67 C29 H29B 108.8 . . ?
N3 C30 C23 117.7(4) . . ?
N3 C30 H30 108.6 . . ?
N3 C30 C33 102.1(4) . . ?
C23 C30 H30 108.6 . . ?
C33 C30 C23 110.9(4) . . ?
C33 C30 H30 108.6 . . ?
N10 C31 C27 100.9(4) . . ?
N10 C31 H31 109.2 . . ?
N10 C31 C52 117.4(4) . . ?
C27 C31 H31 109.2 . . ?
C27 C31 C52 110.5(5) . . ?
C52 C31 H31 109.2 . . ?
H32A C32 H32B 107.7 . . ?
C35 C32 H32A 108.9 . . ?
C35 C32 H32B 108.9 . . ?
C35 C32 C44 113.5(4) . . ?
C44 C32 H32A 108.9 . . ?
C44 C32 H32B 108.9 . . ?
N7 C33 C30 100.9(3) . . ?
N7 C33 H33 108.8 . . ?
N7 C33 C36 117.5(4) . . ?
C30 C33 H33 108.8 . . ?
C36 C33 C30 111.5(4) . . ?
C36 C33 H33 108.8 . . ?
N6 C34 H34 109.2 . . ?
N6 C34 C40 101.4(4) . . ?
N6 C34 C88 116.7(5) . . ?
C40 C34 H34 109.2 . . ?
C40 C34 C88 110.7(5) . . ?
C88 C34 H34 109.2 . . ?
C32 C35 H35A 109.0 . . ?
C32 C35 H35B 109.0 . . ?
C32 C35 C38 112.8(4) . . ?
H35A C35 H35B 107.8 . . ?
C38 C35 H35A 109.0 . . ?
C38 C35 H35B 109.0 . . ?
C11 O9 C97 105.4(10) . . ?
C33 C36 H36A 110.1 . . ?
C33 C36 H36B 110.1 . . ?
C33 C36 C39 107.8(4) . . ?
H36A C36 H36B 108.5 . . ?
C39 C36 H36A 110.1 . . ?
C39 C36 H36B 110.1 . . ?
O2 C37 H37A 109.5 . . ?
O2 C37 H37B 109.5 . . ?
O2 C37 H37C 109.5 . . ?
H37A C37 H37B 109.5 . . ?
H37A C37 H37C 109.5 . . ?
H37B C37 H37C 109.5 . . ?
C18 C38 C35 108.4(4) . . ?
C18 C38 H38A 110.0 . . ?
C18 C38 H38B 110.0 . . ?
C35 C38 H38A 110.0 . . ?
C35 C38 H38B 110.0 . . ?
H38A C38 H38B 108.4 . . ?
C14 C39 C36 112.6(4) . . ?
C14 C39 H39A 109.1 . . ?
C14 C39 H39B 109.1 . . ?
C36 C39 H39A 109.1 . . ?
C36 C39 H39B 109.1 . . ?
H39A C39 H39B 107.8 . . ?
N5 C40 C34 101.2(4) . . ?
N5 C40 H40 108.5 . . ?
N5 C40 C91 117.8(6) . . ?
C34 C40 H40 108.5 . . ?
C34 C40 C91 112.0(5) . . ?
C91 C40 H40 108.5 . . ?
H41A C41 H41B 109.5 . . ?
H41A C41 H41C 109.5 . . ?
H41B C41 H41C 109.5 . . ?
C98 C41 H41A 109.5 . . ?
C98 C41 H41B 109.5 . . ?
C98 C41 H41C 109.5 . . ?
C48 O10 C102 117.1(9) . . ?
O4 C42 C22 122.5(6) . . ?
C71 C42 O4 117.6(5) . . ?
C71 C42 C22 119.8(6) . . ?
N8 C43 H43A 110.4 . . ?
N8 C43 H43B 110.4 . . ?
N12 C43 N8 106.7(5) . . ?
N12 C43 H43A 110.4 . . ?
N12 C43 H43B 110.4 . . ?
H43A C43 H43B 108.6 . . ?
C16 C44 C32 107.8(4) . . ?
C16 C44 H44A 110.1 . . ?
C16 C44 H44B 110.1 . . ?
C32 C44 H44A 110.1 . . ?
C32 C44 H44B 110.1 . . ?
H44A C44 H44B 108.5 . . ?
C68 O11 C103 119.0(9) . . ?
C28 C45 H45A 110.1 . . ?
C28 C45 H45B 110.1 . . ?
C28 C45 C73 108.0(5) . . ?
H45A C45 H45B 108.4 . . ?
C73 C45 H45A 110.1 . . ?
C73 C45 H45B 110.1 . . ?
C47 C46 H46 120.0 . . ?
C47 C46 C51 120.0 . . ?
C51 C46 H46 120.0 . . ?
C46 C47 C48 120.0 . . ?
C46 C47 C58 119.4(5) . . ?
C48 C47 C58 120.6(5) . . ?
C141 C47 C58 120.1(8) . . ?
C141 C47 C142 120.1(9) . . ?
C142 C47 C58 119.8(7) . . ?
O10 C48 C47 117.6(6) . . ?
O10 C48 C49 122.4(6) . . ?
C49 C48 C47 120.0 . . ?
C48 C49 H49 120.0 . . ?
C48 C49 C50 120.0 . . ?
C50 C49 H49 120.0 . . ?
C49 C50 C12 121.2(3) . . ?
C51 C50 C12 118.8(3) . . ?
C51 C50 C49 120.0 . . ?
C139 C50 C12 120.9(7) . . ?
C139 C50 C140 118.6(9) . . ?
C140 C50 C12 120.5(7) . . ?
C46 C51 O7 125.8(6) . . ?
C50 C51 O7 114.1(6) . . ?
C50 C51 C46 120.0 . . ?
C31 C52 H52A 110.2 . . ?
C31 C52 H52B 110.2 . . ?
C31 C52 C80 107.5(5) . . ?
H52A C52 H52B 108.5 . . ?
C80 C52 H52A 110.2 . . ?
C80 C52 H52B 110.2 . . ?
O1 C53 H53A 109.5 . . ?
O1 C53 H53B 109.5 . . ?
O1 C53 H53C 109.5 . . ?
H53A C53 H53B 109.5 . . ?
H53A C53 H53C 109.5 . . ?
H53B C53 H53C 109.5 . . ?
N11 C54 H54A 109.1 . . ?
N11 C54 H54B 109.1 . . ?
N11 C54 C82 112.6(5) . . ?
H54A C54 H54B 107.8 . . ?
C82 C54 H54A 109.1 . . ?
C82 C54 H54B 109.1 . . ?
C27 C55 H55A 110.4 . . ?
C27 C55 H55B 110.4 . . ?
C27 C55 C79 106.8(5) . . ?
H55A C55 H55B 108.6 . . ?
C79 C55 H55A 110.4 . . ?
C79 C55 H55B 110.4 . . ?
N5 C56 N6 107.9(4) . . ?
N5 C56 H56A 110.1 . . ?
N5 C56 H56B 110.1 . . ?
N6 C56 H56A 110.1 . . ?
N6 C56 H56B 110.1 . . ?
H56A C56 H56B 108.4 . . ?
C26 C57 H57A 108.9 . . ?
C26 C57 H57B 108.9 . . ?
C26 C57 C73 113.6(5) . . ?
H57A C57 H57B 107.7 . . ?
C73 C57 H57A 108.9 . . ?
C73 C57 H57B 108.9 . . ?
N5 C58 C47 114.2(5) . . ?
N5 C58 H58A 108.7 . . ?
N5 C58 H58B 108.7 . . ?
C47 C58 H58A 108.7 . . ?
C47 C58 H58B 108.7 . . ?
H58A C58 H58B 107.6 . . ?
N9 C59 C9 113.5(4) . . ?
N9 C59 H59A 108.9 . . ?
N9 C59 H59B 108.9 . . ?
C9 C59 H59A 108.9 . . ?
C9 C59 H59B 108.9 . . ?
H59A C59 H59B 107.7 . . ?
N2 C60 N4 107.0(5) . . ?
N2 C60 H60A 110.3 . . ?
N2 C60 H60B 110.3 . . ?
N4 C60 H60A 110.3 . . ?
N4 C60 H60B 110.3 . . ?
H60A C60 H60B 108.6 . . ?
C84 O12 C99 107.6(9) . . ?
N3 C61 H61A 110.4 . . ?
N3 C61 H61B 110.4 . . ?
N7 C61 N3 106.7(4) . . ?
N7 C61 H61A 110.4 . . ?
N7 C61 H61B 110.4 . . ?
H61A C61 H61B 108.6 . . ?
N1 C62 C4 113.6(4) . . ?
N1 C62 H62A 108.8 . . ?
N1 C62 H62B 108.8 . . ?
C4 C62 H62A 108.8 . . ?
C4 C62 H62B 108.8 . . ?
H62A C62 H62B 107.7 . . ?
N12 C63 H63 105.0 . . ?
N12 C63 C92 107.3(7) . . ?
N12 C63 C106 118.4(11) . . ?
C92 C63 H63 105.0 . . ?
C106 C63 H63 105.0 . . ?
C106 C63 C92 114.8(10) . . ?
O3 C64 H64A 109.5 . . ?
O3 C64 H64B 109.5 . . ?
O3 C64 H64C 109.5 . . ?
H64A C64 H64B 109.5 . . ?
H64A C64 H64C 109.5 . . ?
H64B C64 H64C 109.5 . . ?
C66 C65 O8 123.6(5) . . ?
C66 C65 C70 120.0 . . ?
C70 C65 O8 116.4(5) . . ?
C65 C66 H66 120.0 . . ?
C65 C66 C67 120.0 . . ?
C67 C66 H66 120.0 . . ?
C66 C67 C29 121.2(3) . . ?
C66 C67 C68 120.0 . . ?
C68 C67 C29 118.8(3) . . ?
C117 C67 C29 120.2(7) . . ?
C117 C67 C118 122.9(9) . . ?
C118 C67 C29 116.9(7) . . ?
O11 C68 C67 120.2(5) . . ?
O11 C68 C69 119.7(5) . . ?
C69 C68 C67 120.0 . . ?
C68 C69 H69 120.0 . . ?
C68 C69 C70 120.0 . . ?
C70 C69 H69 120.0 . . ?
C65 C70 C89 121.4(4) . . ?
C69 C70 C65 120.0 . . ?
C69 C70 C89 118.6(4) . . ?
C116 C70 C89 122.6(7) . . ?
C116 C70 C119 117.4(9) . . ?
C119 C70 C89 120.0(7) . . ?
C21 C71 C87 119.4(7) . . ?
C42 C71 C21 119.4(5) . . ?
C42 C71 C87 121.2(6) . . ?
N10 C72 C17 112.2(5) . . ?
N10 C72 H72A 109.2 . . ?
N10 C72 H72B 109.2 . . ?
C17 C72 H72A 109.2 . . ?
C17 C72 H72B 109.2 . . ?
H72A C72 H72B 107.9 . . ?
C45 C73 C57 111.9(5) . . ?
C45 C73 H73A 109.2 . . ?
C45 C73 H73B 109.2 . . ?
C57 C73 H73A 109.2 . . ?
C57 C73 H73B 109.2 . . ?
H73A C73 H73B 107.9 . . ?
N10 C74 H74A 110.5 . . ?
N10 C74 H74B 110.5 . . ?
N11 C74 N10 106.1(5) . . ?
N11 C74 H74A 110.5 . . ?
N11 C74 H74B 110.5 . . ?
H74A C74 H74B 108.7 . . ?
H75A C75 H75B 109.5 . . ?
H75A C75 H75C 109.5 . . ?
H75B C75 H75C 109.5 . . ?
C94 C75 H75A 109.5 . . ?
C94 C75 H75B 109.5 . . ?
C94 C75 H75C 109.5 . . ?
O4 C76 H76A 109.5 . . ?
O4 C76 H76B 109.5 . . ?
O4 C76 H76C 109.5 . . ?
H76A C76 H76B 109.5 . . ?
H76A C76 H76C 109.5 . . ?
H76B C76 H76C 109.5 . . ?
N1 C77 H77A 110.2 . . ?
N1 C77 H77B 110.2 . . ?
N9 C77 N1 107.6(4) . . ?
N9 C77 H77A 110.2 . . ?
N9 C77 H77B 110.2 . . ?
H77A C77 H77B 108.5 . . ?
N12 C78 H78A 109.1 . . ?
N12 C78 H78B 109.1 . . ?
N12 C78 C85 112.3(6) . . ?
H78A C78 H78B 107.9 . . ?
C85 C78 H78A 109.1 . . ?
C85 C78 H78B 109.1 . . ?
C55 C79 H79A 109.0 . . ?
C55 C79 H79B 109.0 . . ?
H79A C79 H79B 107.8 . . ?
C80 C79 C55 113.1(6) . . ?
C80 C79 H79A 109.0 . . ?
C80 C79 H79B 109.0 . . ?
C52 C80 H80A 109.0 . . ?
C52 C80 H80B 109.0 . . ?
C79 C80 C52 113.0(6) . . ?
C79 C80 H80A 109.0 . . ?
C79 C80 H80B 109.0 . . ?
H80A C80 H80B 107.8 . . ?
C82 C81 O6 123.6(6) . . ?
C82 C81 C86 120.0 . . ?
C86 C81 O6 116.4(6) . . ?
C81 C82 C54 119.6(5) . . ?
C83 C82 C54 120.4(5) . . ?
C83 C82 C81 120.0 . . ?
C134 C82 C54 121.0(8) . . ?
C134 C82 C135 119.2(11) . . ?
C135 C82 C54 119.8(9) . . ?
C82 C83 H83 120.0 . . ?
C84 C83 C82 120.0 . . ?
C84 C83 H83 120.0 . . ?
O12 C84 C83 127.8(6) . . ?
O12 C84 C85 112.2(6) . . ?
C85 C84 C83 120.0 . . ?
C84 C85 C78 120.3(6) . . ?
C84 C85 C86 120.0 . . ?
C86 C85 C78 119.7(6) . . ?
C133 C85 C78 120.3(10) . . ?
C133 C85 C136 120.1(11) . . ?
C136 C85 C78 119.6(8) . . ?
C81 C86 H86 120.0 . . ?
C85 C86 C81 120.0 . . ?
C85 C86 H86 120.0 . . ?
N2 C87 C71 111.5(5) . . ?
N2 C87 H87A 109.3 . . ?
N2 C87 H87B 109.3 . . ?
C71 C87 H87A 109.3 . . ?
C71 C87 H87B 109.3 . . ?
H87A C87 H87B 108.0 . . ?
C34 C88 H88A 110.2 . . ?
C34 C88 H88B 110.2 . . ?
H88A C88 H88B 108.5 . . ?
C96 C88 C34 107.4(6) . . ?
C96 C88 H88A 110.2 . . ?
C96 C88 H88B 110.2 . . ?
N8 C89 C70 113.9(5) . . ?
N8 C89 H89A 108.8 . . ?
N8 C89 H89B 108.8 . . ?
C70 C89 H89A 108.8 . . ?
C70 C89 H89B 108.8 . . ?
H89A C89 H89B 107.7 . . ?
H90A C90 H90B 109.5 . . ?
H90A C90 H90C 109.5 . . ?
H90B C90 H90C 109.5 . . ?
C95 C90 H90A 109.5 . . ?
C95 C90 H90B 109.5 . . ?
C95 C90 H90C 109.5 . . ?
C40 C91 H91A 110.5 . . ?
C40 C91 H91B 110.5 . . ?
C40 C91 C93 106.3(7) . . ?
H91A C91 H91B 108.7 . . ?
C93 C91 H91A 110.5 . . ?
C93 C91 H91B 110.5 . . ?
N8 C92 C63 99.4(7) . . ?
N8 C92 H92 109.0 . . ?
N8 C92 C107 114.7(10) . . ?
C63 C92 H92 109.0 . . ?
C63 C92 C107 115.3(9) . . ?
C107 C92 H92 109.0 . . ?
C91 C93 H93A 109.8 . . ?
C91 C93 H93B 109.8 . . ?
H93A C93 H93B 108.2 . . ?
C96 C93 C91 109.5(10) . . ?
C96 C93 H93A 109.8 . . ?
C96 C93 H93B 109.8 . . ?
C75 C94 H94A 108.1 . . ?
C75 C94 H94B 108.1 . . ?
C75 C94 C98 116.6(11) . . ?
H94A C94 H94B 107.3 . . ?
C98 C94 H94A 108.1 . . ?
C98 C94 H94B 108.1 . . ?
C90 C95 H95A 108.8 . . ?
C90 C95 H95B 108.8 . . ?
H95A C95 H95B 107.7 . . ?
C105 C95 C90 113.8(10) . . ?
C105 C95 H95A 108.8 . . ?
C105 C95 H95B 108.8 . . ?
C88 C96 C93 111.1(8) . . ?
C88 C96 H96A 109.4 . . ?
C88 C96 H96B 109.4 . . ?
C93 C96 H96A 109.4 . . ?
C93 C96 H96B 109.4 . . ?
H96A C96 H96B 108.0 . . ?
O9 C97 H97A 109.5 . . ?
O9 C97 H97B 109.5 . . ?
O9 C97 H97C 109.5 . . ?
H97A C97 H97B 109.5 . . ?
H97A C97 H97C 109.5 . . ?
H97B C97 H97C 109.5 . . ?
C41 C98 H98 101.3 . . ?
Cl2 C98 C41 107.5(8) . . ?
Cl2 C98 C94 124.6(11) . . ?
Cl2 C98 H98 101.3 . . ?
C94 C98 C41 116.5(10) . . ?
C94 C98 H98 101.3 . . ?
O12 C99 H99A 109.5 . . ?
O12 C99 H99B 109.5 . . ?
O12 C99 H99C 109.5 . . ?
H99A C99 H99B 109.5 . . ?
H99A C99 H99C 109.5 . . ?
H99B C99 H99C 109.5 . . ?
O8 C100 H10A 109.5 . . ?
O8 C100 H10B 109.5 . . ?
O8 C100 H10C 109.5 . . ?
H10A C100 H10B 109.5 . . ?
H10A C100 H10C 109.5 . . ?
H10B C100 H10C 109.5 . . ?
O7 C101 H10O 109.5 . . ?
O7 C101 H10P 109.5 . . ?
O7 C101 H10Q 109.5 . . ?
H10O C101 H10P 109.5 . . ?
H10O C101 H10Q 109.5 . . ?
H10P C101 H10Q 109.5 . . ?
O10 C102 H10R 109.5 . . ?
O10 C102 H10S 109.5 . . ?
O10 C102 H10T 109.5 . . ?
H10R C102 H10S 109.5 . . ?
H10R C102 H10T 109.5 . . ?
H10S C102 H10T 109.5 . . ?
O11 C103 H10D 109.5 . . ?
O11 C103 H10E 109.5 . . ?
O11 C103 H10F 109.5 . . ?
H10D C103 H10E 109.5 . . ?
H10D C103 H10F 109.5 . . ?
H10E C103 H10F 109.5 . . ?
O5 C104 H10U 109.5 . . ?
O5 C104 H10V 109.5 . . ?
O5 C104 H10W 109.5 . . ?
H10U C104 H10V 109.5 . . ?
H10U C104 H10W 109.5 . . ?
H10V C104 H10W 109.5 . . ?
Cl1 C105 C1 106.0(8) . . ?
Cl1 C105 C95 119.4(9) . . ?
Cl1 C105 H105 102.2 . . ?
C1 C105 H105 102.2 . . ?
C95 C105 C1 121.5(9) . . ?
C95 C105 H105 102.2 . . ?
C63 C106 H10G 110.5 . . ?
C63 C106 H10H 110.5 . . ?
C63 C106 C109 106.3(10) . . ?
H10G C106 H10H 108.7 . . ?
C109 C106 H10G 110.5 . . ?
C109 C106 H10H 110.5 . . ?
C92 C107 H10I 111.0 . . ?
C92 C107 H10J 111.0 . . ?
C92 C107 C108 104.0(10) . . ?
H10I C107 H10J 109.0 . . ?
C108 C107 H10I 111.0 . . ?
C108 C107 H10J 111.0 . . ?
C107 C108 H10K 108.4 . . ?
C107 C108 H10L 108.4 . . ?
C107 C108 C109 115.6(9) . . ?
H10K C108 H10L 107.4 . . ?
C109 C108 H10K 108.4 . . ?
C109 C108 H10L 108.4 . . ?
C106 C109 C108 123.8(10) . . ?
C106 C109 H10M 106.4 . . ?
C106 C109 H10N 106.4 . . ?
C108 C109 H10M 106.4 . . ?
C108 C109 H10N 106.4 . . ?
H10M C109 H10N 106.5 . . ?
O6 C110 H11A 109.5 . . ?
O6 C110 H11B 109.5 . . ?
O6 C110 H11C 109.5 . . ?
H11A C110 H11B 109.5 . . ?
H11A C110 H11C 109.5 . . ?
H11B C110 H11C 109.5 . . ?
H11G C111 H11H 108.5 . . ?
C112 C111 H11G 110.2 . . ?
C112 C111 H11H 110.2 . . ?
C113 C111 H11G 110.2 . . ?
C113 C111 H11H 110.2 . . ?
C113 C111 C112 107.6(12) . . ?
C111 C112 H11I 109.5 . . ?
C111 C112 H11J 109.5 . . ?
C111 C112 H11K 109.5 . . ?
H11I C112 H11J 109.5 . . ?
H11I C112 H11K 109.5 . . ?
H11J C112 H11K 109.5 . . ?
C111 C113 H113 108.4 . . ?
C111 C113 C114 113.7(11) . . ?
C111 C113 Cl3 112.1(11) . . ?
C114 C113 H113 108.4 . . ?
C114 C113 Cl3 105.7(10) . . ?
Cl3 C113 H113 108.4 . . ?
C113 C114 H11L 109.5 . . ?
C113 C114 H11M 109.5 . . ?
C113 C114 H11N 109.5 . . ?
H11L C114 H11M 109.5 . . ?
H11L C114 H11N 109.5 . . ?
H11M C114 H11N 109.5 . . ?
C116 O13 C115 105.4(11) . . ?
O13 C115 H11D 109.5 . . ?
O13 C115 H11E 109.5 . . ?
O13 C115 H11F 109.5 . . ?
H11D C115 H11E 109.5 . . ?
H11D C115 H11F 109.5 . . ?
H11E C115 H11F 109.5 . . ?
O13 C116 C70 116.3(10) . . ?
O13 C116 C117 122.3(10) . . ?
C117 C116 C70 121.3(10) . . ?
C67 C117 C116 119.5(10) . . ?
C67 C117 H117 120.3 . . ?
C116 C117 H117 120.3 . . ?
C67 C118 C119 117.8(10) . . ?
C67 C118 O14 113.3(10) . . ?
C119 C118 O14 129.0(10) . . ?
C70 C119 H119 119.5 . . ?
C118 C119 C70 121.0(10) . . ?
C118 C119 H119 119.5 . . ?
C120 O14 C118 118.3(13) . . ?
O14 C120 H12A 109.5 . . ?
O14 C120 H12B 109.5 . . ?
O14 C120 H12C 109.5 . . ?
H12A C120 H12B 109.5 . . ?
H12A C120 H12C 109.5 . . ?
H12B C120 H12C 109.5 . . ?
C6 C121 H121 120.1 . . ?
C6 C121 C122 119.8(11) . . ?
C122 C121 H121 120.1 . . ?
C9 C122 C121 121.6(11) . . ?
C9 C122 O16 115.9(12) . . ?
O16 C122 C121 122.3(13) . . ?
C9 C123 H123 119.9 . . ?
C9 C123 C124 120.3(11) . . ?
C124 C123 H123 119.9 . . ?
C123 C124 C6 119.2(11) . . ?
O15 C124 C6 119.3(9) . . ?
O15 C124 C123 121.4(10) . . ?
C124 O15 C125 106.9(11) . . ?
O15 C125 H12H 109.5 . . ?
O15 C125 H12I 109.5 . . ?
O15 C125 H12J 109.5 . . ?
H12H C125 H12I 109.5 . . ?
H12H C125 H12J 109.5 . . ?
H12I C125 H12J 109.5 . . ?
C126 O16 C122 115.8(16) . . ?
O16 C126 H12K 109.5 . . ?
O16 C126 H12L 109.5 . . ?
O16 C126 H12M 109.5 . . ?
H12K C126 H12L 109.5 . . ?
H12K C126 H12M 109.5 . . ?
H12L C126 H12M 109.5 . . ?
N8 C127 H127 112.2 . . ?
N8 C127 C132 114.2(13) . . ?
C128 C127 N8 101.6(14) . . ?
C128 C127 H127 112.2 . . ?
C128 C127 C132 103.6(12) . . ?
C132 C127 H127 112.2 . . ?
N12 C128 C127 87.5(11) . . ?
N12 C128 H128 90.7 . . ?
N12 C128 C129 155.6(18) . . ?
C127 C128 H128 90.7 . . ?
C127 C128 C129 116.8(14) . . ?
C129 C128 H128 90.7 . . ?
C128 C129 H12D 107.5 . . ?
C128 C129 H12E 107.5 . . ?
H12D C129 H12E 107.0 . . ?
C130 C129 C128 119.3(15) . . ?
C130 C129 H12D 107.5 . . ?
C130 C129 H12E 107.5 . . ?
C129 C130 H13A 109.5 . . ?
C129 C130 H13B 109.5 . . ?
C129 C130 C131 110.9(15) . . ?
H13A C130 H13B 108.0 . . ?
C131 C130 H13A 109.5 . . ?
C131 C130 H13B 109.5 . . ?
C130 C131 H13C 113.6 . . ?
C130 C131 H13D 113.6 . . ?
H13C C131 H13D 110.9 . . ?
C132 C131 C130 90.3(14) . . ?
C132 C131 H13C 113.6 . . ?
C132 C131 H13D 113.6 . . ?
C127 C132 H13E 109.9 . . ?
C127 C132 H13F 109.9 . . ?
C131 C132 C127 109.0(14) . . ?
C131 C132 H13E 109.9 . . ?
C131 C132 H13F 109.9 . . ?
H13E C132 H13F 108.3 . . ?
C134 O17 C138 110.7(14) . . ?
C136 O18 C137 109.3(15) . . ?
C85 C133 H133 120.4 . . ?
C85 C133 C134 119.1(16) . . ?
C134 C133 H133 120.4 . . ?
C82 C134 O17 110.6(15) . . ?
C82 C134 C133 123.3(15) . . ?
O17 C134 C133 125.9(16) . . ?
C82 C135 H135 120.3 . . ?
C136 C135 C82 119.5(16) . . ?
C136 C135 H135 120.3 . . ?
C85 C136 O18 124.1(13) . . ?
C135 C136 C85 118.7(14) . . ?
C135 C136 O18 117.2(14) . . ?
O18 C137 H13G 109.5 . . ?
O18 C137 H13H 109.5 . . ?
O18 C137 H13I 109.5 . . ?
H13G C137 H13H 109.5 . . ?
H13G C137 H13I 109.5 . . ?
H13H C137 H13I 109.5 . . ?
O17 C138 H13J 109.5 . . ?
O17 C138 H13K 109.5 . . ?
O17 C138 H13L 109.5 . . ?
H13J C138 H13K 109.5 . . ?
H13J C138 H13L 109.5 . . ?
H13K C138 H13L 109.5 . . ?
C143 O19 C139 120.0(16) . . ?
C142 O20 C144 115.7(13) . . ?
C50 C139 O19 117.4(12) . . ?
C50 C139 C141 122.4(12) . . ?
O19 C139 C141 120.1(12) . . ?
C50 C140 H140 119.9 . . ?
C50 C140 C142 120.1(12) . . ?
C142 C140 H140 119.9 . . ?
C47 C141 C139 119.3(13) . . ?
C47 C141 H141 120.4 . . ?
C139 C141 H141 120.4 . . ?
O20 C142 C47 116.3(11) . . ?
O20 C142 C140 124.2(12) . . ?
C140 C142 C47 119.4(12) . . ?
O19 C143 H14C 109.5 . . ?
O19 C143 H14D 109.5 . . ?
O19 C143 H14E 109.5 . . ?
H14C C143 H14D 109.5 . . ?
H14C C143 H14E 109.5 . . ?
H14D C143 H14E 109.5 . . ?
O20 C144 H14F 109.5 . . ?
O20 C144 H14G 109.5 . . ?
O20 C144 H14H 109.5 . . ?
H14F C144 H14G 109.5 . . ?
H14F C144 H14H 109.5 . . ?
H14G C144 H14H 109.5 . . ?
Cl4 C145 H145 105.0 . . ?
C146 C145 Cl4 117(2) . . ?
C146 C145 H145 105.0 . . ?
C146 C145 C147 108(3) . . ?
C147 C145 Cl4 115(2) . . ?
C147 C145 H145 105.0 . . ?
C145 C146 H14I 109.5 . . ?
C145 C146 H14J 109.5 . . ?
C145 C146 H14K 109.5 . . ?
H14I C146 H14J 109.5 . . ?
H14I C146 H14K 109.5 . . ?
H14J C146 H14K 109.5 . . ?
C145 C147 H14L 110.2 . . ?
C145 C147 H14M 110.2 . . ?
C145 C147 C148 108(3) . . ?
H14L C147 H14M 108.5 . . ?
C148 C147 H14L 110.2 . . ?
C148 C147 H14M 110.2 . . ?
C147 C148 H14N 106.3 . . ?
C147 C148 H14O 112.1 . . ?
C147 C148 H14P 109.9 . . ?
H14N C148 H14O 109.5 . . ?
H14N C148 H14P 109.5 . . ?
H14O C148 H14P 109.5 . . ?

loop_
_geom_bond_atom_site_label_1
_geom_bond_atom_site_label_2
_geom_bond_distance
_geom_bond_site_symmetry_2
_geom_bond_publ_flag
O1 C5 1.369(6) . ?
O1 C53 1.421(6) . ?
O2 C13 1.372(7) . ?
O2 C37 1.406(9) . ?
O3 C3 1.390(6) . ?
O3 C64 1.411(8) . ?
Cl1 C105 1.412(14) . ?
N1 C16 1.463(6) . ?
N1 C62 1.457(6) . ?
N1 C77 1.470(7) . ?
N2 C28 1.462(6) . ?
N2 C60 1.456(8) . ?
N2 C87 1.462(8) . ?
N3 C20 1.458(6) . ?
N3 C30 1.472(6) . ?
N3 C61 1.471(7) . ?
N4 C19 1.470(7) . ?
N4 C29 1.460(7) . ?
N4 C60 1.472(7) . ?
N5 C40 1.481(6) . ?
N5 C56 1.454(7) . ?
N5 C58 1.444(8) . ?
N6 C24 1.444(8) . ?
N6 C34 1.451(6) . ?
N6 C56 1.459(7) . ?
N7 C12 1.461(6) . ?
N7 C33 1.458(6) . ?
N7 C61 1.469(8) . ?
O4 C42 1.377(8) . ?
O4 C76 1.383(14) . ?
C1 H1A 0.9800 . ?
C1 H1B 0.9800 . ?
C1 H1C 0.9800 . ?
C1 C105 1.676(13) . ?
N8 C43 1.461(7) . ?
N8 C89 1.470(7) . ?
N8 C92 1.434(11) . ?
N8 C127 1.556(16) . ?
N9 C18 1.457(6) . ?
N9 C59 1.461(6) . ?
N9 C77 1.452(7) . ?
C2 C3 1.392(6) . ?
C2 C15 1.403(7) . ?
C2 C20 1.514(6) . ?
C3 C25 1.375(7) . ?
C4 C5 1.393(6) . ?
C4 C25 1.392(7) . ?
C4 C62 1.520(7) . ?
C5 C15 1.378(7) . ?
C6 C7 1.3900 . ?
C6 C11 1.3900 . ?
C6 C24 1.526(6) . ?
C6 C121 1.352(14) . ?
C6 C124 1.410(12) . ?
C7 H7 0.9500 . ?
C7 C8 1.3900 . ?
C8 C9 1.3900 . ?
C8 O5 1.388(12) . ?
C9 C10 1.3900 . ?
C9 C59 1.518(6) . ?
C9 C122 1.352(13) . ?
C9 C123 1.389(13) . ?
C10 H10 0.9500 . ?
C10 C11 1.3900 . ?
C11 O9 1.363(11) . ?
C12 H12F 0.9900 . ?
C12 H12G 0.9900 . ?
C12 C50 1.523(5) . ?
C13 C17 1.418(9) . ?
C13 C21 1.392(7) . ?
N10 C31 1.461(7) . ?
N10 C72 1.459(8) . ?
N10 C74 1.482(8) . ?
C14 H14A 0.9900 . ?
C14 H14B 0.9900 . ?
C14 C23 1.529(7) . ?
C14 C39 1.538(8) . ?
O5 C104 1.33(2) . ?
C15 H15 0.9500 . ?
O6 C81 1.460(11) . ?
O6 C110 1.530(17) . ?
C16 H16 1.0000 . ?
C16 C18 1.522(6) . ?
C16 C44 1.509(7) . ?
C17 C22 1.368(9) . ?
C17 C72 1.515(7) . ?
N11 C27 1.471(7) . ?
N11 C54 1.488(9) . ?
N11 C74 1.467(8) . ?
C18 H18 1.0000 . ?
C18 C38 1.518(7) . ?
N12 C43 1.461(8) . ?
N12 C63 1.460(11) . ?
N12 C78 1.440(11) . ?
N12 C128 1.454(16) . ?
C19 H19 1.0000 . ?
C19 C26 1.517(7) . ?
C19 C28 1.498(8) . ?
C20 H20A 0.9900 . ?
C20 H20B 0.9900 . ?
C21 H21 0.9500 . ?
C21 C71 1.393(9) . ?
O7 C51 1.410(11) . ?
O7 C101 1.364(15) . ?
C22 H22 0.9500 . ?
C22 C42 1.407(8) . ?
C23 H23A 0.9900 . ?
C23 H23B 0.9900 . ?
C23 C30 1.516(6) . ?
C24 H24A 0.9900 . ?
C24 H24B 0.9900 . ?
C25 H25 0.9500 . ?
C26 H26A 0.9900 . ?
C26 H26B 0.9900 . ?
C26 C57 1.534(10) . ?
C27 H27 1.0000 . ?
C27 C31 1.490(8) . ?
C27 C55 1.493(9) . ?
C28 H28 1.0000 . ?
C28 C45 1.508(8) . ?
O8 C65 1.414(11) . ?
O8 C100 1.625(14) . ?
C29 H29A 0.9900 . ?
C29 H29B 0.9900 . ?
C29 C67 1.532(7) . ?
C30 H30 1.0000 . ?
C30 C33 1.509(6) . ?
C31 H31 1.0000 . ?
C31 C52 1.532(8) . ?
C32 H32A 0.9900 . ?
C32 H32B 0.9900 . ?
C32 C35 1.522(8) . ?
C32 C44 1.528(7) . ?
C33 H33 1.0000 . ?
C33 C36 1.503(7) . ?
C34 H34 1.0000 . ?
C34 C40 1.490(8) . ?
C34 C88 1.536(7) . ?
C35 H35A 0.9900 . ?
C35 H35B 0.9900 . ?
C35 C38 1.538(8) . ?
O9 C97 1.731(18) . ?
C36 H36A 0.9900 . ?
C36 H36B 0.9900 . ?
C36 C39 1.542(7) . ?
C37 H37A 0.9800 . ?
C37 H37B 0.9800 . ?
C37 H37C 0.9800 . ?
C38 H38A 0.9900 . ?
C38 H38B 0.9900 . ?
C39 H39A 0.9900 . ?
C39 H39B 0.9900 . ?
C40 H40 1.0000 . ?
C40 C91 1.495(9) . ?
C41 H41A 0.9800 . ?
C41 H41B 0.9800 . ?
C41 H41C 0.9800 . ?
C41 C98 1.593(10) . ?
O10 C48 1.374(10) . ?
O10 C102 1.419(15) . ?
C42 C71 1.373(10) . ?
C43 H43A 0.9900 . ?
C43 H43B 0.9900 . ?
C44 H44A 0.9900 . ?
C44 H44B 0.9900 . ?
O11 C68 1.340(10) . ?
O11 C103 1.401(13) . ?
C45 H45A 0.9900 . ?
C45 H45B 0.9900 . ?
C45 C73 1.522(10) . ?
C46 H46 0.9500 . ?
C46 C47 1.3900 . ?
C46 C51 1.3900 . ?
C47 C48 1.3900 . ?
C47 C58 1.529(7) . ?
C47 C141 1.356(15) . ?
C47 C142 1.400(14) . ?
C48 C49 1.3900 . ?
C49 H49 0.9500 . ?
C49 C50 1.3900 . ?
C50 C51 1.3900 . ?
C50 C139 1.356(13) . ?
C50 C140 1.388(14) . ?
C52 H52A 0.9900 . ?
C52 H52B 0.9900 . ?
C52 C80 1.541(9) . ?
C53 H53A 0.9800 . ?
C53 H53B 0.9800 . ?
C53 H53C 0.9800 . ?
C54 H54A 0.9900 . ?
C54 H54B 0.9900 . ?
C54 C82 1.520(7) . ?
C55 H55A 0.9900 . ?
C55 H55B 0.9900 . ?
C55 C79 1.552(10) . ?
C56 H56A 0.9900 . ?
C56 H56B 0.9900 . ?
C57 H57A 0.9900 . ?
C57 H57B 0.9900 . ?
C57 C73 1.542(11) . ?
C58 H58A 0.9900 . ?
C58 H58B 0.9900 . ?
C59 H59A 0.9900 . ?
C59 H59B 0.9900 . ?
C60 H60A 0.9900 . ?
C60 H60B 0.9900 . ?
O12 C84 1.367(10) . ?
O12 C99 1.63(2) . ?
C61 H61A 0.9900 . ?
C61 H61B 0.9900 . ?
C62 H62A 0.9900 . ?
C62 H62B 0.9900 . ?
C63 H63 1.0000 . ?
C63 C92 1.536(13) . ?
C63 C106 1.515(13) . ?
C64 H64A 0.9800 . ?
C64 H64B 0.9800 . ?
C64 H64C 0.9800 . ?
C65 C66 1.3900 . ?
C65 C70 1.3900 . ?
C66 H66 0.9500 . ?
C66 C67 1.3900 . ?
C67 C68 1.3900 . ?
C67 C117 1.357(12) . ?
C67 C118 1.385(12) . ?
C68 C69 1.3900 . ?
C69 H69 0.9500 . ?
C69 C70 1.3900 . ?
C70 C89 1.496(8) . ?
C70 C116 1.396(12) . ?
C70 C119 1.428(13) . ?
C71 C87 1.524(8) . ?
C72 H72A 0.9900 . ?
C72 H72B 0.9900 . ?
C73 H73A 0.9900 . ?
C73 H73B 0.9900 . ?
C74 H74A 0.9900 . ?
C74 H74B 0.9900 . ?
C75 H75A 0.9800 . ?
C75 H75B 0.9800 . ?
C75 H75C 0.9800 . ?
C75 C94 1.444(15) . ?
C76 H76A 0.9800 . ?
C76 H76B 0.9800 . ?
C76 H76C 0.9800 . ?
C77 H77A 0.9900 . ?
C77 H77B 0.9900 . ?
C78 H78A 0.9900 . ?
C78 H78B 0.9900 . ?
C78 C85 1.510(8) . ?
C79 H79A 0.9900 . ?
C79 H79B 0.9900 . ?
C79 C80 1.532(11) . ?
C80 H80A 0.9900 . ?
C80 H80B 0.9900 . ?
Cl2 C98 1.356(15) . ?
C81 C82 1.3900 . ?
C81 C86 1.3900 . ?
C82 C83 1.3900 . ?
C82 C134 1.334(16) . ?
C82 C135 1.417(16) . ?
C83 H83 0.9500 . ?
C83 C84 1.3900 . ?
C84 C85 1.3900 . ?
C85 C86 1.3900 . ?
C85 C133 1.375(17) . ?
C85 C136 1.422(16) . ?
C86 H86 0.9500 . ?
C87 H87A 0.9900 . ?
C87 H87B 0.9900 . ?
C88 H88A 0.9900 . ?
C88 H88B 0.9900 . ?
C88 C96 1.508(11) . ?
C89 H89A 0.9900 . ?
C89 H89B 0.9900 . ?
C90 H90A 0.9800 . ?
C90 H90B 0.9800 . ?
C90 H90C 0.9800 . ?
C90 C95 1.500(14) . ?
C91 H91A 0.9900 . ?
C91 H91B 0.9900 . ?
C91 C93 1.585(14) . ?
C92 H92 1.0000 . ?
C92 C107 1.545(13) . ?
C93 H93A 0.9900 . ?
C93 H93B 0.9900 . ?
C93 C96 1.524(16) . ?
C94 H94A 0.9900 . ?
C94 H94B 0.9900 . ?
C94 C98 1.503(11) . ?
C95 H95A 0.9900 . ?
C95 H95B 0.9900 . ?
C95 C105 1.481(12) . ?
C96 H96A 0.9900 . ?
C96 H96B 0.9900 . ?
C97 H97A 0.9800 . ?
C97 H97B 0.9800 . ?
C97 H97C 0.9800 . ?
C98 H98 1.0000 . ?
C99 H99A 0.9800 . ?
C99 H99B 0.9800 . ?
C99 H99C 0.9800 . ?
C100 H10A 0.9800 . ?
C100 H10B 0.9800 . ?
C100 H10C 0.9800 . ?
C101 H10O 0.9800 . ?
C101 H10P 0.9800 . ?
C101 H10Q 0.9800 . ?
C102 H10R 0.9800 . ?
C102 H10S 0.9800 . ?
C102 H10T 0.9800 . ?
C103 H10D 0.9800 . ?
C103 H10E 0.9800 . ?
C103 H10F 0.9800 . ?
C104 H10U 0.9800 . ?
C104 H10V 0.9800 . ?
C104 H10W 0.9800 . ?
C105 H105 1.0000 . ?
C106 H10G 0.9900 . ?
C106 H10H 0.9900 . ?
C106 C109 1.536(15) . ?
C107 H10I 0.9900 . ?
C107 H10J 0.9900 . ?
C107 C108 1.582(13) . ?
C108 H10K 0.9900 . ?
C108 H10L 0.9900 . ?
C108 C109 1.636(15) . ?
C109 H10M 0.9900 . ?
C109 H10N 0.9900 . ?
C110 H11A 0.9800 . ?
C110 H11B 0.9800 . ?
C110 H11C 0.9800 . ?
C111 H11G 0.9900 . ?
C111 H11H 0.9900 . ?
C111 C112 1.52(2) . ?
C111 C113 1.495(14) . ?
C112 H11I 0.9800 . ?
C112 H11J 0.9800 . ?
C112 H11K 0.9800 . ?
C113 H113 1.0000 . ?
C113 C114 1.598(17) . ?
C113 Cl3 1.696(13) . ?
C114 H11L 0.9800 . ?
C114 H11M 0.9800 . ?
C114 H11N 0.9800 . ?
O13 C115 1.756(18) . ?
O13 C116 1.330(14) . ?
C115 H11D 0.9800 . ?
C115 H11E 0.9800 . ?
C115 H11F 0.9800 . ?
C116 C117 1.386(14) . ?
C117 H117 0.9500 . ?
C118 C119 1.399(14) . ?
C118 O14 1.412(15) . ?
C119 H119 0.9500 . ?
O14 C120 1.391(15) . ?
C120 H12A 0.9800 . ?
C120 H12B 0.9800 . ?
C120 H12C 0.9800 . ?
C121 H121 0.9500 . ?
C121 C122 1.398(14) . ?
C122 O16 1.394(15) . ?
C123 H123 0.9500 . ?
C123 C124 1.391(13) . ?
C124 O15 1.386(14) . ?
O15 C125 1.707(19) . ?
C125 H12H 0.9800 . ?
C125 H12I 0.9800 . ?
C125 H12J 0.9800 . ?
O16 C126 1.33(2) . ?
C126 H12K 0.9800 . ?
C126 H12L 0.9800 . ?
C126 H12M 0.9800 . ?
C127 H127 1.0000 . ?
C127 C128 1.537(17) . ?
C127 C132 1.565(15) . ?
C128 H128 1.0000 . ?
C128 C129 1.557(16) . ?
C129 H12D 0.9900 . ?
C129 H12E 0.9900 . ?
C129 C130 1.521(17) . ?
C130 H13A 0.9900 . ?
C130 H13B 0.9900 . ?
C130 C131 1.550(17) . ?
C131 H13C 0.9900 . ?
C131 H13D 0.9900 . ?
C131 C132 1.537(16) . ?
C132 H13E 0.9900 . ?
C132 H13F 0.9900 . ?
O17 C134 1.368(18) . ?
O17 C138 1.58(2) . ?
O18 C136 1.437(19) . ?
O18 C137 1.537(19) . ?
C133 H133 0.9500 . ?
C133 C134 1.376(16) . ?
C135 H135 0.9500 . ?
C135 C136 1.400(16) . ?
C137 H13G 0.9800 . ?
C137 H13H 0.9800 . ?
C137 H13I 0.9800 . ?
C138 H13J 0.9800 . ?
C138 H13K 0.9800 . ?
C138 H13L 0.9800 . ?
O19 C139 1.365(16) . ?
O19 C143 1.33(2) . ?
O20 C142 1.381(16) . ?
O20 C144 1.452(19) . ?
C139 C141 1.389(14) . ?
C140 H140 0.9500 . ?
C140 C142 1.396(14) . ?
C141 H141 0.9500 . ?
C143 H14C 0.9800 . ?
C143 H14D 0.9800 . ?
C143 H14E 0.9800 . ?
C144 H14F 0.9800 . ?
C144 H14G 0.9800 . ?
C144 H14H 0.9800 . ?
Cl4 C145 1.785(14) . ?
C145 H145 1.0000 . ?
C145 C146 1.54(2) . ?
C145 C147 1.544(16) . ?
C146 H14I 0.9800 . ?
C146 H14J 0.9800 . ?
C146 H14K 0.9800 . ?
C147 H14L 0.9900 . ?
C147 H14M 0.9900 . ?
C147 C148 1.56(3) . ?
C148 H14N 0.9799 . ?
C148 H14O 0.9799 . ?
C148 H14P 0.9800 . ?

loop_
_geom_torsion_atom_site_label_1
_geom_torsion_atom_site_label_2
_geom_torsion_atom_site_label_3
_geom_torsion_atom_site_label_4
_geom_torsion
_geom_torsion_site_symmetry_1
_geom_torsion_site_symmetry_2
_geom_torsion_site_symmetry_3
_geom_torsion_site_symmetry_4
_geom_torsion_publ_flag
O1 C5 C15 C2 -179.6(4) . . . . ?
O2 C13 C17 C22 178.8(5) . . . . ?
O2 C13 C17 C72 -3.2(7) . . . . ?
O2 C13 C21 C71 179.9(5) . . . . ?
O3 C3 C25 C4 179.1(4) . . . . ?
N1 C16 C18 N9 -44.5(4) . . . . ?
N1 C16 C18 C38 -169.9(4) . . . . ?
N1 C16 C44 C32 -175.1(4) . . . . ?
N2 C28 C45 C73 -175.0(5) . . . . ?
N3 C30 C33 N7 -44.5(4) . . . . ?
N3 C30 C33 C36 -170.1(4) . . . . ?
N4 C19 C26 C57 -174.2(5) . . . . ?
N4 C19 C28 N2 -45.4(5) . . . . ?
N4 C19 C28 C45 -171.2(4) . . . . ?
N4 C29 C67 C66 -5.0(8) . . . . ?
N4 C29 C67 C68 175.9(6) . . . . ?
N4 C29 C67 C117 -23.7(9) . . . . ?
N4 C29 C67 C118 158.5(10) . . . . ?
N5 C40 C91 C93 -176.8(8) . . . . ?
N6 C34 C40 N5 -46.5(5) . . . . ?
N6 C34 C40 C91 -172.9(7) . . . . ?
N6 C34 C88 C96 -174.3(7) . . . . ?
N7 C12 C50 C49 -8.0(8) . . . . ?
N7 C12 C50 C51 173.3(6) . . . . ?
N7 C12 C50 C139 155.9(13) . . . . ?
N7 C12 C50 C140 -26.5(14) . . . . ?
N7 C33 C36 C39 -174.9(4) . . . . ?
O4 C42 C71 C21 179.6(5) . . . . ?
O4 C42 C71 C87 -1.5(8) . . . . ?
N8 C92 C107 C108 -173.9(8) . . . . ?
N8 C127 C128 N12 -61.2(18) . . . . ?
N8 C127 C128 C129 121(2) . . . . ?
N8 C127 C132 C131 -171.9(11) . . . . ?
N9 C18 C38 C35 -174.2(4) . . . . ?
C2 C3 C25 C4 1.1(7) . . . . ?
C3 C2 C15 C5 0.5(6) . . . . ?
C3 C2 C20 N3 144.8(4) . . . . ?
C4 C5 C15 C2 0.3(7) . . . . ?
C5 C4 C25 C3 -0.4(7) . . . . ?
C5 C4 C62 N1 161.6(4) . . . . ?
C6 C7 C8 C9 0.0 . . . . ?
C6 C7 C8 O5 177.2(15) . . . . ?
C6 C11 O9 C97 -146.0(12) . . . . ?
C6 C121 C122 C9 2(2) . . . . ?
C6 C121 C122 O16 -173.1(18) . . . . ?
C6 C124 O15 C125 127.7(17) . . . . ?
C7 C6 C11 C10 0.0 . . . . ?
C7 C6 C11 O9 179.0(13) . . . . ?
C7 C6 C24 N6 -13.7(9) . . . . ?
C7 C8 C9 C10 0.0 . . . . ?
C7 C8 C9 C59 176.9(4) . . . . ?
C7 C8 O5 C104 49(3) . . . . ?
C8 C9 C10 C11 0.0 . . . . ?
C8 C9 C59 N9 128.3(8) . . . . ?
C9 C8 O5 C104 -134(2) . . . . ?
C9 C10 C11 C6 0.0 . . . . ?
C9 C10 C11 O9 -178.8(15) . . . . ?
C9 C122 O16 C126 -167(2) . . . . ?
C9 C123 C124 C6 -2.4(14) . . . . ?
C9 C123 C124 O15 179.6(17) . . . . ?
C10 C9 C59 N9 -54.8(9) . . . . ?
C10 C11 O9 C97 32.8(15) . . . . ?
C11 C6 C7 C8 0.0 . . . . ?
C11 C6 C24 N6 170.0(7) . . . . ?
C12 N7 C33 C30 162.5(4) . . . . ?
C12 N7 C33 C36 -76.1(6) . . . . ?
C12 N7 C61 N3 -145.2(5) . . . . ?
C12 C50 C51 O7 -5.0(11) . . . . ?
C12 C50 C51 C46 178.8(4) . . . . ?
C12 C50 C139 O19 2(3) . . . . ?
C12 C50 C139 C141 179.0(14) . . . . ?
C12 C50 C140 C142 -178.1(13) . . . . ?
C13 C17 C22 C42 0.0(8) . . . . ?
C13 C17 C72 N10 163.9(5) . . . . ?
C13 C21 C71 C42 2.6(8) . . . . ?
C13 C21 C71 C87 -176.4(5) . . . . ?
N10 C31 C52 C80 -173.0(5) . . . . ?
C14 C23 C30 N3 -175.1(4) . . . . ?
C14 C23 C30 C33 -58.1(5) . . . . ?
O5 C8 C9 C10 -177.2(15) . . . . ?
O5 C8 C9 C59 -0.3(15) . . . . ?
C15 C2 C3 O3 -179.1(4) . . . . ?
C15 C2 C3 C25 -1.1(7) . . . . ?
C15 C2 C20 N3 -36.8(6) . . . . ?
O6 C81 C82 C54 1.4(10) . . . . ?
O6 C81 C82 C83 -177.7(10) . . . . ?
O6 C81 C86 C85 177.8(9) . . . . ?
C16 N1 C62 C4 171.6(4) . . . . ?
C16 N1 C77 N9 -13.1(7) . . . . ?
C16 C18 C38 C35 -58.3(5) . . . . ?
C17 C13 C21 C71 0.0(7) . . . . ?
C17 C22 C42 O4 179.0(5) . . . . ?
C17 C22 C42 C71 2.6(8) . . . . ?
N11 C27 C31 N10 -43.5(5) . . . . ?
N11 C27 C31 C52 -168.5(4) . . . . ?
N11 C27 C55 C79 -178.6(6) . . . . ?
N11 C54 C82 C81 147.2(6) . . . . ?
N11 C54 C82 C83 -33.7(8) . . . . ?
N11 C54 C82 C134 162.7(12) . . . . ?
N11 C54 C82 C135 -19.6(12) . . . . ?
C18 N9 C59 C9 171.6(5) . . . . ?
C18 N9 C77 N1 -15.6(7) . . . . ?
C18 C16 C44 C32 -59.7(5) . . . . ?
N12 C63 C92 N8 -32.9(13) . . . . ?
N12 C63 C92 C107 -156.0(10) . . . . ?
N12 C63 C106 C109 -176.0(10) . . . . ?
N12 C78 C85 C84 162.3(7) . . . . ?
N12 C78 C85 C86 -19.2(11) . . . . ?
N12 C78 C85 C133 -33.4(18) . . . . ?
N12 C78 C85 C136 148.2(15) . . . . ?
N12 C128 C129 C130 -156(6) . . . . ?
C19 N4 C29 C67 167.0(4) . . . . ?
C19 N4 C60 N2 -9.9(7) . . . . ?
C19 C26 C57 C73 52.9(8) . . . . ?
C19 C28 C45 C73 -59.3(6) . . . . ?
C20 N3 C30 C23 -84.4(5) . . . . ?
C20 N3 C30 C33 154.0(4) . . . . ?
C20 N3 C61 N7 -130.2(5) . . . . ?
C20 C2 C3 O3 -0.6(6) . . . . ?
C20 C2 C3 C25 177.3(4) . . . . ?
C20 C2 C15 C5 -178.0(4) . . . . ?
C21 C13 C17 C22 -1.3(7) . . . . ?
C21 C13 C17 C72 176.6(5) . . . . ?
C21 C71 C87 N2 -55.2(9) . . . . ?
C22 C17 C72 N10 -18.2(8) . . . . ?
C22 C42 C71 C21 -3.8(8) . . . . ?
C22 C42 C71 C87 175.1(5) . . . . ?
C23 C14 C39 C36 -52.8(6) . . . . ?
C23 C30 C33 N7 -170.7(4) . . . . ?
C23 C30 C33 C36 63.7(5) . . . . ?
C24 N6 C34 C40 163.7(5) . . . . ?
C24 N6 C34 C88 -76.0(6) . . . . ?
C24 N6 C56 N5 -141.9(5) . . . . ?
C24 C6 C7 C8 -176.3(4) . . . . ?
C24 C6 C11 C10 176.4(4) . . . . ?
C24 C6 C11 O9 -4.6(13) . . . . ?
C24 C6 C121 C122 -177.0(12) . . . . ?
C24 C6 C124 C123 177.5(8) . . . . ?
C24 C6 C124 O15 -4.5(16) . . . . ?
C25 C4 C5 O1 179.6(4) . . . . ?
C25 C4 C5 C15 -0.3(7) . . . . ?
C25 C4 C62 N1 -19.3(7) . . . . ?
C26 C19 C28 N2 -170.8(5) . . . . ?
C26 C19 C28 C45 63.4(6) . . . . ?
C26 C57 C73 C45 -53.8(9) . . . . ?
C27 N11 C54 C82 170.9(5) . . . . ?
C27 N11 C74 N10 -1.8(7) . . . . ?
C27 C31 C52 C80 -58.1(6) . . . . ?
C27 C55 C79 C80 52.7(8) . . . . ?
C28 N2 C60 N4 -19.0(7) . . . . ?
C28 N2 C87 C71 175.8(6) . . . . ?
C28 C19 C26 C57 -57.3(6) . . . . ?
C28 C45 C73 C57 54.2(8) . . . . ?
O8 C65 C66 C67 -178.6(12) . . . . ?
O8 C65 C70 C69 178.7(12) . . . . ?
O8 C65 C70 C89 -2.7(12) . . . . ?
C29 N4 C19 C26 -80.1(6) . . . . ?
C29 N4 C19 C28 157.6(4) . . . . ?
C29 N4 C60 N2 -134.0(6) . . . . ?
C29 C67 C68 O11 -3.8(12) . . . . ?
C29 C67 C68 C69 179.2(4) . . . . ?
C29 C67 C117 C116 -180.0(12) . . . . ?
C29 C67 C118 C119 178.4(13) . . . . ?
C29 C67 C118 O14 -0.8(17) . . . . ?
C30 N3 C20 C2 174.3(4) . . . . ?
C30 N3 C61 N7 -6.4(7) . . . . ?
C30 C33 C36 C39 -59.2(5) . . . . ?
C31 N10 C72 C17 165.7(5) . . . . ?
C31 N10 C74 N11 -25.6(7) . . . . ?
C31 C27 C55 C79 -59.6(7) . . . . ?
C31 C52 C80 C79 52.8(7) . . . . ?
C32 C35 C38 C18 52.4(6) . . . . ?
C33 N7 C12 C50 165.6(4) . . . . ?
C33 N7 C61 N3 -22.1(7) . . . . ?
C33 C36 C39 C14 53.9(6) . . . . ?
C34 N6 C24 C6 165.0(4) . . . . ?
C34 N6 C56 N5 -15.5(6) . . . . ?
C34 C40 C91 C93 -60.1(11) . . . . ?
C34 C88 C96 C93 59.1(13) . . . . ?
C35 C32 C44 C16 54.0(6) . . . . ?
C37 O2 C13 C17 172.3(5) . . . . ?
C37 O2 C13 C21 -7.5(8) . . . . ?
C39 C14 C23 C30 53.2(5) . . . . ?
C40 N5 C56 N6 -13.7(6) . . . . ?
C40 N5 C58 C47 -179.7(6) . . . . ?
C40 C34 C88 C96 -59.1(8) . . . . ?
C40 C91 C93 C96 58.3(14) . . . . ?
O10 C48 C49 C50 177.3(12) . . . . ?
C42 C71 C87 N2 125.9(7) . . . . ?
C43 N8 C89 C70 -63.6(8) . . . . ?
C43 N8 C92 C63 21.5(11) . . . . ?
C43 N8 C92 C107 145.1(8) . . . . ?
C43 N8 C127 C128 49.6(14) . . . . ?
C43 N8 C127 C132 160.4(11) . . . . ?
C43 N12 C63 C92 31.9(12) . . . . ?
C43 N12 C63 C106 163.9(9) . . . . ?
C43 N12 C78 C85 -72.2(9) . . . . ?
C43 N12 C128 C127 51.2(18) . . . . ?
C43 N12 C128 C129 -133(7) . . . . ?
C44 C16 C18 N9 -170.0(4) . . . . ?
C44 C16 C18 C38 64.6(5) . . . . ?
C44 C32 C35 C38 -52.1(7) . . . . ?
O11 C68 C69 C70 -177.0(12) . . . . ?
C46 C47 C48 O10 -177.4(12) . . . . ?
C46 C47 C48 C49 0.0 . . . . ?
C46 C47 C58 N5 -51.9(10) . . . . ?
C47 C46 C51 O7 -175.8(13) . . . . ?
C47 C46 C51 C50 0.0 . . . . ?
C47 C48 C49 C50 0.0 . . . . ?
C48 C47 C58 N5 130.3(8) . . . . ?
C48 C49 C50 C12 -178.7(4) . . . . ?
C48 C49 C50 C51 0.0 . . . . ?
C49 C50 C51 O7 176.3(11) . . . . ?
C49 C50 C51 C46 0.0 . . . . ?
C50 C139 C141 C47 -1(3) . . . . ?
C50 C140 C142 C47 0(3) . . . . ?
C50 C140 C142 O20 -177.5(19) . . . . ?
C51 C46 C47 C48 0.0 . . . . ?
C51 C46 C47 C58 -177.8(5) . . . . ?
C53 O1 C5 C4 -173.4(5) . . . . ?
C53 O1 C5 C15 6.5(7) . . . . ?
C54 N11 C27 C31 147.4(5) . . . . ?
C54 N11 C27 C55 -88.4(7) . . . . ?
C54 N11 C74 N10 -122.6(5) . . . . ?
C54 C82 C83 C84 -179.1(5) . . . . ?
C54 C82 C134 O17 -3.5(19) . . . . ?
C54 C82 C134 C133 -179.5(15) . . . . ?
C54 C82 C135 C136 -179.2(14) . . . . ?
C55 C27 C31 N10 -169.7(5) . . . . ?
C55 C27 C31 C52 65.3(6) . . . . ?
C55 C79 C80 C52 -52.4(8) . . . . ?
C56 N5 C40 C34 36.7(6) . . . . ?
C56 N5 C40 C91 159.1(7) . . . . ?
C56 N5 C58 C47 -63.4(9) . . . . ?
C56 N6 C24 C6 -74.6(6) . . . . ?
C56 N6 C34 C40 38.2(6) . . . . ?
C56 N6 C34 C88 158.5(5) . . . . ?
C58 N5 C40 C34 158.0(6) . . . . ?
C58 N5 C40 C91 -79.6(9) . . . . ?
C58 N5 C56 N6 -135.4(6) . . . . ?
C58 C47 C48 O10 0.3(12) . . . . ?
C58 C47 C48 C49 177.8(5) . . . . ?
C58 C47 C141 C139 -177.1(14) . . . . ?
C58 C47 C142 O20 -5(2) . . . . ?
C58 C47 C142 C140 177.9(14) . . . . ?
C59 N9 C18 C16 158.3(5) . . . . ?
C59 N9 C18 C38 -81.1(6) . . . . ?
C59 N9 C77 N1 -138.6(5) . . . . ?
C59 C9 C10 C11 -177.0(4) . . . . ?
C59 C9 C122 C121 175.8(12) . . . . ?
C59 C9 C122 O16 -9(2) . . . . ?
C59 C9 C123 C124 -175.5(8) . . . . ?
C60 N2 C28 C19 39.6(6) . . . . ?
C60 N2 C28 C45 161.0(5) . . . . ?
C60 N2 C87 C71 -64.9(8) . . . . ?
C60 N4 C19 C26 156.3(5) . . . . ?
C60 N4 C19 C28 34.1(6) . . . . ?
C60 N4 C29 C67 -74.1(6) . . . . ?
O12 C84 C85 C78 1.3(10) . . . . ?
O12 C84 C85 C86 -177.2(9) . . . . ?
C61 N3 C20 C2 -66.6(6) . . . . ?
C61 N3 C30 C23 152.9(5) . . . . ?
C61 N3 C30 C33 31.2(5) . . . . ?
C61 N7 C12 C50 -76.8(6) . . . . ?
C61 N7 C33 C30 40.8(5) . . . . ?
C61 N7 C33 C36 162.2(5) . . . . ?
C62 N1 C16 C18 156.4(4) . . . . ?
C62 N1 C16 C44 -83.1(5) . . . . ?
C62 N1 C77 N9 -134.8(5) . . . . ?
C62 C4 C5 O1 -1.2(6) . . . . ?
C62 C4 C5 C15 178.9(5) . . . . ?
C62 C4 C25 C3 -179.5(5) . . . . ?
C63 N12 C43 N8 -17.9(9) . . . . ?
C63 N12 C78 C85 167.8(9) . . . . ?
C63 C92 C107 C108 -59.3(13) . . . . ?
C63 C106 C109 C108 30.4(17) . . . . ?
C64 O3 C3 C2 -110.7(6) . . . . ?
C64 O3 C3 C25 71.3(7) . . . . ?
C65 C66 C67 C29 -179.1(4) . . . . ?
C65 C66 C67 C68 0.0 . . . . ?
C65 C70 C89 N8 130.4(7) . . . . ?
C66 C65 C70 C69 0.0 . . . . ?
C66 C65 C70 C89 178.6(5) . . . . ?
C66 C67 C68 O11 177.0(12) . . . . ?
C66 C67 C68 C69 0.0 . . . . ?
C67 C68 C69 C70 0.0 . . . . ?
C67 C118 C119 C70 1(2) . . . . ?
C67 C118 O14 C120 178.7(17) . . . . ?
C68 C69 C70 C65 0.0 . . . . ?
C68 C69 C70 C89 -178.7(5) . . . . ?
C69 C70 C89 N8 -51.0(9) . . . . ?
C70 C65 C66 C67 0.0 . . . . ?
C70 C116 C117 C67 3(2) . . . . ?
C72 N10 C31 C27 162.4(5) . . . . ?
C72 N10 C31 C52 -77.5(7) . . . . ?
C72 N10 C74 N11 -149.3(5) . . . . ?
C72 C17 C22 C42 -177.9(5) . . . . ?
C74 N10 C31 C27 42.3(6) . . . . ?
C74 N10 C31 C52 162.3(5) . . . . ?
C74 N10 C72 C17 -77.6(7) . . . . ?
C74 N11 C27 C31 28.0(6) . . . . ?
C74 N11 C27 C55 152.1(6) . . . . ?
C74 N11 C54 C82 -72.1(7) . . . . ?
C75 C94 C98 C41 74.4(17) . . . . ?
C75 C94 C98 Cl2 -146.9(15) . . . . ?
C76 O4 C42 C22 24.9(10) . . . . ?
C76 O4 C42 C71 -158.6(8) . . . . ?
C77 N1 C16 C18 35.0(5) . . . . ?
C77 N1 C16 C44 155.5(5) . . . . ?
C77 N1 C62 C4 -70.9(6) . . . . ?
C77 N9 C18 C16 36.8(5) . . . . ?
C77 N9 C18 C38 157.4(5) . . . . ?
C77 N9 C59 C9 -70.5(7) . . . . ?
C78 N12 C43 N8 -144.7(5) . . . . ?
C78 N12 C63 C92 157.3(10) . . . . ?
C78 N12 C63 C106 -70.7(13) . . . . ?
C78 N12 C128 C127 174.8(12) . . . . ?
C78 N12 C128 C129 -9(7) . . . . ?
C78 C85 C86 C81 -178.4(6) . . . . ?
C78 C85 C133 C134 -177.4(14) . . . . ?
C78 C85 C136 O18 -4(3) . . . . ?
C78 C85 C136 C135 178.6(13) . . . . ?
C81 C82 C83 C84 0.0 . . . . ?
C82 C81 C86 C85 0.0 . . . . ?
C82 C83 C84 O12 176.7(11) . . . . ?
C82 C83 C84 C85 0.0 . . . . ?
C82 C135 C136 C85 0(3) . . . . ?
C82 C135 C136 O18 -177.7(17) . . . . ?
C83 C84 C85 C78 178.4(6) . . . . ?
C83 C84 C85 C86 0.0 . . . . ?
C84 C85 C86 C81 0.0 . . . . ?
C85 C133 C134 C82 -3(3) . . . . ?
C85 C133 C134 O17 -178(2) . . . . ?
C86 C81 C82 C54 179.1(5) . . . . ?
C86 C81 C82 C83 0.0 . . . . ?
C87 N2 C28 C19 164.1(5) . . . . ?
C87 N2 C28 C45 -74.5(7) . . . . ?
C87 N2 C60 N4 -142.8(5) . . . . ?
C88 C34 C40 N5 -170.9(5) . . . . ?
C88 C34 C40 C91 62.7(8) . . . . ?
C89 N8 C43 N12 -132.3(6) . . . . ?
C89 N8 C92 C63 149.9(9) . . . . ?
C89 N8 C92 C107 -86.5(10) . . . . ?
C89 N8 C127 C128 166.4(12) . . . . ?
C89 N8 C127 C132 -82.8(13) . . . . ?
C89 C70 C116 O13 -1(2) . . . . ?
C89 C70 C116 C117 176.9(12) . . . . ?
C89 C70 C119 C118 -178.6(13) . . . . ?
C90 C95 C105 Cl1 160.7(13) . . . . ?
C90 C95 C105 C1 -63.6(16) . . . . ?
C91 C93 C96 C88 -60.4(15) . . . . ?
C92 N8 C43 N12 -3.3(8) . . . . ?
C92 N8 C89 C70 168.3(8) . . . . ?
C92 C63 C106 C109 -47.5(14) . . . . ?
C92 C107 C108 C109 38.3(14) . . . . ?
C99 O12 C84 C83 26.3(12) . . . . ?
C99 O12 C84 C85 -156.8(10) . . . . ?
C100 O8 C65 C66 -36.7(14) . . . . ?
C100 O8 C65 C70 144.6(11) . . . . ?
C101 O7 C51 C46 -24.9(17) . . . . ?
C101 O7 C51 C50 159.1(13) . . . . ?
C102 O10 C48 C47 -175.1(14) . . . . ?
C102 O10 C48 C49 7.5(18) . . . . ?
C103 O11 C68 C67 171.6(11) . . . . ?
C103 O11 C68 C69 -11.4(15) . . . . ?
C106 C63 C92 N8 -166.7(9) . . . . ?
C106 C63 C92 C107 70.1(15) . . . . ?
C107 C108 C109 C106 -29.2(19) . . . . ?
C110 O6 C81 C82 -105.0(11) . . . . ?
C110 O6 C81 C86 77.2(10) . . . . ?
C112 C111 C113 C114 68.1(17) . . . . ?
C112 C111 C113 Cl3 -172.0(14) . . . . ?
O13 C116 C117 C67 -179.3(15) . . . . ?
C115 O13 C116 C70 -126.3(16) . . . . ?
C115 O13 C116 C117 55(2) . . . . ?
C116 C70 C89 N8 148.0(12) . . . . ?
C116 C70 C119 C118 -1(2) . . . . ?
C117 C67 C118 C119 0.7(18) . . . . ?
C117 C67 C118 O14 -178.5(13) . . . . ?
C118 C67 C117 C116 -2.3(16) . . . . ?
C119 C70 C89 N8 -34.1(14) . . . . ?
C119 C70 C116 O13 -179.4(16) . . . . ?
C119 C70 C116 C117 -1(2) . . . . ?
C119 C118 O14 C120 0(3) . . . . ?
O14 C118 C119 C70 179.9(18) . . . . ?
C121 C6 C24 N6 -30.1(12) . . . . ?
C121 C6 C124 C123 0.8(14) . . . . ?
C121 C6 C124 O15 178.8(15) . . . . ?
C121 C122 O16 C126 8(3) . . . . ?
C122 C9 C59 N9 144.0(12) . . . . ?
C122 C9 C123 C124 3.6(19) . . . . ?
C123 C9 C59 N9 -36.9(13) . . . . ?
C123 C9 C122 C121 -3(2) . . . . ?
C123 C9 C122 O16 171.8(16) . . . . ?
C123 C124 O15 C125 -54.3(16) . . . . ?
C124 C6 C24 N6 153.2(9) . . . . ?
C124 C6 C121 C122 0(2) . . . . ?
C127 N8 C43 N12 -15.8(8) . . . . ?
C127 N8 C89 C70 -169.5(9) . . . . ?
C127 C128 C129 C130 20(4) . . . . ?
C128 N12 C43 N8 -24.4(14) . . . . ?
C128 N12 C78 C85 168.0(16) . . . . ?
C128 C127 C132 C131 -62(2) . . . . ?
C128 C129 C130 C131 16(4) . . . . ?
C129 C130 C131 C132 -63(2) . . . . ?
C130 C131 C132 C127 94.6(16) . . . . ?
C132 C127 C128 N12 -179.9(15) . . . . ?
C132 C127 C128 C129 2(3) . . . . ?
C133 C85 C136 O18 178(2) . . . . ?
C133 C85 C136 C135 0(3) . . . . ?
C134 C82 C135 C136 -1.5(18) . . . . ?
C135 C82 C134 O17 178.8(15) . . . . ?
C135 C82 C134 C133 3(2) . . . . ?
C136 C85 C133 C134 1(3) . . . . ?
C137 O18 C136 C85 132(3) . . . . ?
C137 O18 C136 C135 -50(3) . . . . ?
C138 O17 C134 C82 -105(2) . . . . ?
C138 O17 C134 C133 71(2) . . . . ?
O19 C139 C141 C47 175.2(18) . . . . ?
C139 C50 C140 C142 0(3) . . . . ?
C140 C50 C139 O19 -175.3(19) . . . . ?
C140 C50 C139 C141 1(3) . . . . ?
C141 C47 C58 N5 -33.7(14) . . . . ?
C141 C47 C142 O20 177.7(17) . . . . ?
C141 C47 C142 C140 0.5(19) . . . . ?
C142 C47 C58 N5 148.9(12) . . . . ?
C142 C47 C141 C139 0.3(18) . . . . ?
C143 O19 C139 C50 176(2) . . . . ?
C143 O19 C139 C141 0(3) . . . . ?
C144 O20 C142 C47 -177.3(19) . . . . ?
C144 O20 C142 C140 0(3) . . . . ?
Cl4 C145 C147 C148 -105(5) . . . . ?
C146 C145 C147 C148 29(7) . . . . ?

loop_
_smtbx_masks_void_nr
_smtbx_masks_void_average_x
_smtbx_masks_void_average_y
_smtbx_masks_void_average_z
_smtbx_masks_void_volume
_smtbx_masks_void_count_electrons
_smtbx_masks_void_content
1 -0.236 0.002 0.157 233.2 67.7 ?
2 -0.794 0.502 0.843 233.2 67.6 ?
